data_7125054
loop_
_publ_author_name
'Fard, Z. H.'
'Kalinovskyy, Y.'
'Spasyuk, D. M.'
'Blight, B. A.'
'Shimizu, G. K. H.'

_publ_section_title
;
 Alkaline-earth phosphonate MOFs with reversible hydration-dependent
 fluorescence.
;
_journal_issue 87
_journal_name_full 'Chemical communications (Cambridge, England)'
_journal_page_first 12865
_journal_page_last 12868
_journal_paper_doi 10.1039/c6cc06490f
_journal_volume 52
_journal_year 2016
_chemical_formula_moiety 'C46 H27.41 Ba3.99 N2 O16'
_chemical_formula_sum 'C46 H29.41 Ba3.99 Br0 N2 O20 P6'
_chemical_formula_weight 1664.28
_space_group_crystal_system monoclinic
_space_group_IT_number 15
_space_group_name_Hall '-C 2yc'
_space_group_name_H-M_alt 'C 1 2/c 1'
_atom_sites_solution_hydrogens mixed
_audit_creation_method SHELXL-2013
_audit_update_record
;
2016-08-05 deposited with the CCDC.
2016-10-04 downloaded from the CCDC.
;
_cell_angle_alpha 90
_cell_angle_beta 103.59(3)
_cell_angle_gamma 90
_cell_formula_units_Z 8
_cell_length_a 43.611(9)
_cell_length_b 8.5490(17)
_cell_length_c 34.589(3)
_cell_measurement_reflns_used 9900
_cell_measurement_temperature 100(2)
_cell_measurement_theta_max 30.51
_cell_measurement_theta_min 2.45
_cell_volume 12535(4)
_computing_cell_refinement 'Mosflm, (Leslie, 2007)'
_computing_data_collection 'MxDC, (Fodje, 2012)'
_computing_data_reduction 'Mosflm, (Leslie, 2007)'
_computing_molecular_graphics 'ShelXle (H\~A1/4bschle, 2011)'
_computing_publication_material 'LinXTL v.  5.5.2 (Spasyuk, 2009)'
_computing_structure_refinement 'SHELXL2013 (Sheldrick, 2013)'
_computing_structure_solution 'SHELXL2013 (Sheldrick, 2013)'
_diffrn_ambient_temperature 100(2)
_diffrn_measured_fraction_theta_full 0.996
_diffrn_measured_fraction_theta_max 0.996
_diffrn_measurement_device_type 'MAR300 CCD'
_diffrn_measurement_method '\k and \w scans'
_diffrn_radiation_type synchrotron
_diffrn_radiation_wavelength 0.688790
_diffrn_reflns_av_R_equivalents 0.0537
_diffrn_reflns_av_unetI/netI 0.0508
_diffrn_reflns_Laue_measured_fraction_full 0.996
_diffrn_reflns_Laue_measured_fraction_max 0.996
_diffrn_reflns_limit_h_max 53
_diffrn_reflns_limit_h_min -53
_diffrn_reflns_limit_k_max 10
_diffrn_reflns_limit_k_min -10
_diffrn_reflns_limit_l_max 42
_diffrn_reflns_limit_l_min -42
_diffrn_reflns_number 44495
_diffrn_reflns_point_group_measured_fraction_full 0.996
_diffrn_reflns_point_group_measured_fraction_max 0.996
_diffrn_reflns_theta_full 25.000
_diffrn_reflns_theta_max 25.000
_diffrn_reflns_theta_min 1.661
_diffrn_source synchrotron
_exptl_absorpt_coefficient_mu 2.695
_exptl_absorpt_correction_T_max 0.996
_exptl_absorpt_correction_T_min 0.975
_exptl_absorpt_correction_type multi-scan
_exptl_absorpt_process_details 'Sadabs (Sheldrick, 1996)'
_exptl_crystal_colour Colourless
_exptl_crystal_density_diffrn 1.764
_exptl_crystal_density_method 'not measured'
_exptl_crystal_description block
_exptl_crystal_F_000 6344
_exptl_crystal_size_max 0.05
_exptl_crystal_size_mid 0.01
_exptl_crystal_size_min 0.002
_platon_squeeze_details
;
;
_refine_diff_density_max 2.127
_refine_diff_density_min -1.146
_refine_diff_density_rms 0.211
_refine_ls_extinction_coef 0.00058(5)
_refine_ls_extinction_expression Fc^*^=kFc[1+0.001xFc^2^\l^3^/sin(2\q)]^-1/4^
_refine_ls_extinction_method SHELXL
_refine_ls_goodness_of_fit_ref 1.053
_refine_ls_hydrogen_treatment mixed
_refine_ls_matrix_type full
_refine_ls_number_parameters 1024
_refine_ls_number_reflns 12103
_refine_ls_number_restraints 2298
_refine_ls_restrained_S_all 2.683
_refine_ls_R_factor_all 0.0976
_refine_ls_R_factor_gt 0.0873
_refine_ls_shift/su_max 0.001
_refine_ls_shift/su_mean 0.000
_refine_ls_structure_factor_coef Fsqd
_refine_ls_weighting_details 'w=1/[\s^2^(Fo^2^)+(0.1025P)^2^+459.9994P] where P=(Fo^2^+2Fc^2^)/3'
_refine_ls_weighting_scheme calc
_refine_ls_wR_factor_gt 0.2307
_refine_ls_wR_factor_ref 0.2370
_reflns_Friedel_coverage 0.000
_reflns_number_gt 10321
_reflns_number_total 12103
_reflns_threshold_expression 'I > 2\s(I)'
_cod_data_source_file c6cc06490f2.cif
_cod_data_source_block zf109_a
_cod_original_sg_symbol_H-M 'C 2/c'
_cod_database_code 7125054
_shelx_space_group_comment
;
The symmetry employed for this shelxl refinement is uniquely defined
by the following loop, which should always be used as a source of
symmetry information in preference to the above space-group names.
They are only intended as comments.
;
_shelxl_version_number 2013-4

loop_
_space_group_symop_operation_xyz
'x, y, z'
'-x, y, -z+1/2'
'x+1/2, y+1/2, z'
'-x+1/2, y+1/2, -z+1/2'
'-x, -y, -z'
'x, -y, z-1/2'
'-x+1/2, -y+1/2, -z'
'x+1/2, -y+1/2, z-1/2'

loop_
_atom_site_label
_atom_site_type_symbol
_atom_site_fract_x
_atom_site_fract_y
_atom_site_fract_z
_atom_site_U_iso_or_equiv
_atom_site_adp_type
_atom_site_occupancy
_atom_site_site_symmetry_order
_atom_site_calc_flag
_atom_site_refinement_flags_posn
_atom_site_refinement_flags_adp
_atom_site_refinement_flags_occupancy
_atom_site_disorder_assembly
_atom_site_disorder_group
Ba2 Ba 0.71164(2) -0.09558(7) 0.69540(2) 0.0342(2) Uani 1 1 d . U . . .
C7 C 0.4277(2) 0.4570(12) 0.6128(3) 0.041(2) Uani 1 1 d D U . . .
C8 C 0.41532(19) 0.4207(10) 0.5736(2) 0.038(2) Uani 1 1 d D U . . .
H8 H 0.4288 0.3901 0.5571 0.045 Uiso 1 1 calc R U . . .
C9 C 0.38326(18) 0.4286(10) 0.5583(2) 0.034(2) Uani 1 1 d D U . . .
C10 C 0.3636(2) 0.4725(9) 0.5818(2) 0.034(2) Uani 1 1 d D U . . .
H10 H 0.3415 0.4777 0.5711 0.040 Uiso 1 1 calc R U . . .
C11 C 0.3758(2) 0.5091(11) 0.6212(2) 0.036(2) Uani 1 1 d D U . . .
N1 N 0.4081(2) 0.5047(13) 0.6369(3) 0.047(2) Uani 1 1 d . U . . .
C22 C 0.31540(17) 0.6077(10) 0.6986(2) 0.0292(17) Uani 1 1 d D U . . .
C19 C 0.35487(18) 0.5419(11) 0.6481(2) 0.0340(18) Uani 1 1 d D U . . .
C23A C 0.3069(2) 0.4912(14) 0.6689(3) 0.0326(18) Uani 0.717(9) 1 d D U P A 1
H23A H 0.2879 0.4341 0.6662 0.039 Uiso 0.717(9) 1 calc R U P A 1
C21A C 0.3429(3) 0.6870(13) 0.7022(3) 0.0339(17) Uani 0.717(9) 1 d D U P A 1
H21A H 0.3486 0.7653 0.7221 0.041 Uiso 0.717(9) 1 calc R U P A 1
C20A C 0.3630(2) 0.6558(14) 0.6772(3) 0.0343(17) Uani 0.717(9) 1 d D U P A 1
H20A H 0.3822 0.7122 0.6801 0.041 Uiso 0.717(9) 1 calc R U P A 1
C24A C 0.3264(2) 0.4620(13) 0.6441(3) 0.0337(19) Uani 0.717(9) 1 d D U P A 1
H24A H 0.3204 0.3858 0.6237 0.040 Uiso 0.717(9) 1 calc R U P A 1
C20B C 0.3642(4) 0.506(4) 0.6884(5) 0.034(2) Uani 0.283(9) 1 d D U P A 2
H20B H 0.3843 0.4602 0.6988 0.041 Uiso 0.283(9) 1 calc R U P A 2
C21B C 0.3445(5) 0.537(4) 0.7132(3) 0.034(2) Uani 0.283(9) 1 d D U P A 2
H21B H 0.3508 0.5100 0.7406 0.041 Uiso 0.283(9) 1 calc R U P A 2
C23B C 0.3085(4) 0.667(3) 0.6596(5) 0.033(2) Uani 0.283(9) 1 d D U P A 2
H23B H 0.2912 0.7358 0.6509 0.039 Uiso 0.283(9) 1 calc R U P A 2
C24B C 0.3268(5) 0.624(4) 0.6341(3) 0.0337(19) Uani 0.283(9) 1 d D U P A 2
H24B H 0.3203 0.6497 0.6067 0.040 Uiso 0.283(9) 1 calc R U P A 2
C25 C 0.6868(2) 0.1015(10) 0.5641(2) 0.039(2) Uani 1 1 d D U . . .
C26 C 0.6938(2) -0.0157(12) 0.5394(2) 0.055(3) Uani 1 1 d D U . . .
H26 H 0.7118 -0.0807 0.5484 0.065 Uiso 1 1 calc R U . . .
C27 C 0.6745(2) -0.0371(11) 0.5014(2) 0.053(3) Uani 1 1 d D U . . .
H27 H 0.6792 -0.1167 0.4845 0.063 Uiso 1 1 calc R U . . .
C28 C 0.6483(2) 0.0577(11) 0.4882(2) 0.041(2) Uani 1 1 d D U . . .
C29 C 0.6408(3) 0.1736(12) 0.5118(3) 0.066(4) Uani 1 1 d D U . . .
H29 H 0.6228 0.2380 0.5026 0.079 Uiso 1 1 calc R U . . .
C30 C 0.6609(3) 0.1958(13) 0.5512(3) 0.067(4) Uani 1 1 d D U . . .
H30 H 0.6561 0.2754 0.5680 0.080 Uiso 1 1 calc R U . . .
C31 C 0.6262(2) 0.0289(12) 0.4480(3) 0.042(2) Uani 1 1 d D U . . .
N2 N 0.6384(2) -0.0178(13) 0.4167(3) 0.047(2) Uani 1 1 d . U . . .
C33 C 0.6181(2) -0.0409(12) 0.3805(3) 0.039(2) Uani 1 1 d D U . . .
C34 C 0.5865(2) -0.0126(12) 0.3754(3) 0.051(3) Uani 1 1 d D U . . .
H34 H 0.5726 -0.0270 0.3501 0.061 Uiso 1 1 calc R U . . .
C35 C 0.5750(3) 0.0368(13) 0.4072(3) 0.063(3) Uani 1 1 d D U . . .
C36 C 0.5947(2) 0.0579(11) 0.4437(3) 0.048(3) Uani 1 1 d D U . . .
H36 H 0.5868 0.0919 0.4657 0.058 Uiso 1 1 calc R U . . .
C37 C 0.6310(2) -0.0870(11) 0.3452(3) 0.040(2) Uani 1 1 d D U . . .
C38 C 0.6597(2) -0.0288(11) 0.3413(3) 0.047(3) Uani 1 1 d D U . . .
H38 H 0.6722 0.0331 0.3619 0.057 Uiso 1 1 calc R U . . .
C39 C 0.6703(2) -0.0602(11) 0.3074(2) 0.048(3) Uani 1 1 d D U . . .
H39 H 0.6901 -0.0201 0.3049 0.058 Uiso 1 1 calc R U . . .
C40 C 0.6525(2) -0.1487(11) 0.2775(3) 0.043(2) Uani 1 1 d D U . . .
C41 C 0.6242(2) -0.2065(13) 0.2817(3) 0.061(4) Uani 1 1 d D U . . .
H41 H 0.6118 -0.2690 0.2613 0.074 Uiso 1 1 calc R U . . .
C42 C 0.6138(3) -0.1750(13) 0.3154(3) 0.062(4) Uani 1 1 d D U . . .
H42 H 0.5940 -0.2157 0.3177 0.074 Uiso 1 1 calc R U . . .
O7 O 0.26804(17) 0.5057(8) 0.72920(18) 0.0349(15) Uani 1 1 d . U . . .
O8 O 0.27299(18) 0.7980(9) 0.7218(2) 0.0397(16) Uani 1 1 d . U . . .
O9 O 0.31137(16) 0.6518(8) 0.77430(17) 0.0300(14) Uani 1 1 d . U . . .
O10 O 0.6896(2) 0.1559(9) 0.64171(19) 0.0443(17) Uani 1 1 d . U . B 1
O11 O 0.7290(3) 0.2869(12) 0.6127(3) 0.069(3) Uani 1 1 d D U . B 1
O12 O 0.7313(2) -0.0086(11) 0.6237(2) 0.054(2) Uani 1 1 d . U . C 1
O13 O 0.69926(17) -0.1627(9) 0.2382(2) 0.0380(16) Uani 1 1 d . U . . .
O14 O 0.65115(18) -0.0154(12) 0.2061(2) 0.053(2) Uani 1 1 d . U . . .
O15 O 0.6506(2) -0.3072(12) 0.2093(2) 0.059(2) Uani 1 1 d . U . . .
O1A O 0.5834(4) 0.354(2) 0.6515(5) 0.072(3) Uani 0.595(10) 1 d D U P B 1
O2A O 0.5673(4) 0.163(2) 0.6970(5) 0.072(4) Uani 0.595(10) 1 d D U P B 1
O3A O 0.5775(5) 0.438(2) 0.7178(5) 0.064(4) Uani 0.595(10) 1 d D U P B 1
O1B O 0.5781(7) 0.2528(16) 0.6827(7) 0.077(3) Uani 0.405(10) 1 d D U P B 2
O2B O 0.5843(5) 0.493(3) 0.6457(5) 0.075(3) Uani 0.405(10) 1 d D U P B 2
O3B O 0.5795(7) 0.514(3) 0.7152(7) 0.063(5) Uani 0.405(10) 1 d D U P B 2
O1O O 0.75494(16) 0.6620(8) 0.69517(18) 0.0323(14) Uani 1 1 d D U . . .
P3 P 0.28996(6) 0.6448(3) 0.73209(6) 0.0250(5) Uani 1 1 d . U . . .
P4 P 0.71054(8) 0.1300(4) 0.61292(7) 0.0431(7) Uani 1 1 d . U . . .
P5 P 0.66398(7) -0.1605(4) 0.23086(7) 0.0454(8) Uani 1 1 d . U . . .
P1A P 0.56607(14) 0.3385(12) 0.6828(2) 0.0593(18) Uani 0.595(10) 1 d . U P B 1
P1B P 0.5695(3) 0.4264(15) 0.6781(3) 0.067(2) Uani 0.405(10) 1 d D U P B 2
C6A C 0.5039(5) 0.383(3) 0.6861(8) 0.058(2) Uani 0.462(11) 1 d D U P B 1
H6A H 0.5110 0.3602 0.7137 0.070 Uiso 0.462(11) 1 calc R U P B 1
C4A C 0.4615(5) 0.446(3) 0.6304(7) 0.052(2) Uani 0.462(11) 1 d D U P B 1
C1A C 0.5252(5) 0.387(2) 0.6628(6) 0.057(2) Uani 0.462(11) 1 d D U P B 1
C5A C 0.4724(5) 0.412(3) 0.6705(6) 0.056(2) Uani 0.462(11) 1 d D U P B 1
H5A H 0.4580 0.4094 0.6872 0.067 Uiso 0.462(11) 1 calc R U P B 1
C3A C 0.4832(4) 0.450(2) 0.6072(6) 0.054(2) Uani 0.462(11) 1 d D U P B 1
H3A H 0.4763 0.4737 0.5797 0.065 Uiso 0.462(11) 1 calc R U P B 1
C2A C 0.5144(4) 0.421(2) 0.6232(6) 0.056(2) Uani 0.462(11) 1 d D U P B 1
H2A H 0.5288 0.4247 0.6065 0.068 Uiso 0.462(11) 1 calc R U P B 1
C3B C 0.4796(4) 0.339(2) 0.6115(5) 0.055(2) Uani 0.538(11) 1 d D U P B 2
H3B H 0.4695 0.2727 0.5902 0.066 Uiso 0.538(11) 1 calc R U P B 2
C2B C 0.5118(4) 0.332(2) 0.6253(5) 0.057(2) Uani 0.538(11) 1 d D U P B 2
H2B H 0.5238 0.2612 0.6136 0.068 Uiso 0.538(11) 1 calc R U P B 2
C4B C 0.4618(4) 0.440(2) 0.6281(6) 0.052(2) Uani 0.538(11) 1 d D U P B 2
C6B C 0.5095(4) 0.531(3) 0.6739(6) 0.059(2) Uani 0.538(11) 1 d D U P B 2
H6B H 0.5197 0.5967 0.6952 0.071 Uiso 0.538(11) 1 calc R U P B 2
C1B C 0.5265(5) 0.428(2) 0.6564(5) 0.059(2) Uani 0.538(11) 1 d D U P B 2
C5B C 0.4772(4) 0.535(2) 0.6592(5) 0.057(2) Uani 0.538(11) 1 d D U P B 2
H5B H 0.4651 0.6058 0.6707 0.068 Uiso 0.538(11) 1 calc R U P B 2
Ba4A Ba 0.37468(10) 0.2601(9) 0.30031(7) 0.0481(14) Uani 0.361(8) 1 d . U P D 1
Ba4B Ba 0.37015(12) 0.361(2) 0.30243(15) 0.035(3) Uani 0.32(2) 1 d . U P D 2
Ba4C Ba 0.37467(17) 0.4233(14) 0.3076(2) 0.0395(11) Uani 0.317(18) 1 d . . P E 3
Ba1B Ba 0.62161(12) 0.0656(8) 0.63214(8) 0.0382(14) Uani 0.293(7) 1 d . U P B 1
Ba1A Ba 0.63050(9) 0.1547(15) 0.63422(7) 0.035(2) Uani 0.37(2) 1 d . U P B 2
Ba1C Ba 0.6258(2) 0.237(3) 0.63119(18) 0.058(3) Uani 0.326(18) 1 d . . P F 3
Ba3B Ba 0.7096(5) 0.4144(11) 0.6909(3) 0.0285(17) Uani 0.35(4) 1 d . U P B 1
Ba3A Ba 0.71713(19) 0.4005(8) 0.69358(15) 0.0273(7) Uani 0.65(4) 1 d . U P B 2
C47A C 0.5219(4) 0.114(2) 0.3676(4) 0.063(2) Uani 0.586(7) 1 d DG U P D 1
C43A C 0.5405(3) 0.057(2) 0.4030(5) 0.063(2) Uani 0.586(7) 1 d DG U P D 1
C45A C 0.5265(3) 0.011(2) 0.4335(4) 0.064(2) Uani 0.586(7) 1 d DG U P D 1
H45A H 0.5392 -0.0282 0.4577 0.077 Uiso 0.586(7) 1 calc R U P D 1
C44A C 0.4940(3) 0.022(2) 0.4284(4) 0.065(2) Uani 0.586(7) 1 d DG U P D 1
H44A H 0.4845 -0.0090 0.4492 0.078 Uiso 0.586(7) 1 calc R U P D 1
C46A C 0.4755(3) 0.080(2) 0.3930(5) 0.064(2) Uani 0.586(7) 1 d DG U P D 1
C48A C 0.4894(3) 0.126(2) 0.3626(4) 0.064(2) Uani 0.586(7) 1 d DG U P D 1
H48A H 0.4767 0.1647 0.3383 0.077 Uiso 0.586(7) 1 calc R U P D 1
C44B C 0.5417(4) 0.088(3) 0.3998(7) 0.063(2) Uani 0.414(7) 1 d DG U P D 2
C45B C 0.5325(4) 0.202(3) 0.4236(6) 0.064(2) Uani 0.414(7) 1 d DG U P D 2
H45B H 0.5480 0.2546 0.4432 0.077 Uiso 0.414(7) 1 calc R U P D 2
C43B C 0.5008(5) 0.239(2) 0.4186(6) 0.065(2) Uani 0.414(7) 1 d DG U P D 2
H43B H 0.4946 0.3165 0.4348 0.077 Uiso 0.414(7) 1 calc R U P D 2
C46B C 0.4782(4) 0.162(3) 0.3898(7) 0.064(2) Uani 0.414(7) 1 d DG U P D 2
C47B C 0.4873(5) 0.048(3) 0.3661(6) 0.064(2) Uani 0.414(7) 1 d DG U P D 2
H47B H 0.4718 -0.0042 0.3464 0.076 Uiso 0.414(7) 1 calc R U P D 2
C48B C 0.5190(5) 0.011(2) 0.3711(7) 0.063(2) Uani 0.414(7) 1 d DG U P D 2
H48B H 0.5253 -0.0662 0.3548 0.076 Uiso 0.414(7) 1 calc R U P D 2
O16A O 0.4299(5) 0.2665(15) 0.3994(5) 0.086(4) Uani 0.586(7) 1 d D U P D 1
O17A O 0.4218(4) -0.0113(19) 0.4164(5) 0.077(4) Uani 0.586(7) 1 d D U P D 1
O18A O 0.4172(4) 0.060(2) 0.3457(3) 0.073(3) Uani 0.586(7) 1 d D U P D 1
P6A P 0.43417(15) 0.0964(10) 0.3881(2) 0.0620(17) Uani 0.586(7) 1 d D U P D 1
P6B P 0.4367(2) 0.1965(16) 0.3892(3) 0.064(2) Uani 0.414(7) 1 d D U P D 2
O17B O 0.4274(6) 0.100(2) 0.4216(6) 0.067(4) Uani 0.414(7) 1 d D U P D 2
O16B O 0.4352(7) 0.3678(19) 0.4025(6) 0.082(5) Uani 0.414(7) 1 d D U P D 2
O18B O 0.4176(5) 0.192(3) 0.3463(4) 0.071(4) Uani 0.414(7) 1 d D U P D 2
C15A C 0.3761(2) 0.2758(13) 0.4528(2) 0.037(2) Uani 0.682(11) 1 d G U P D 1
H15A H 0.3882 0.2151 0.4388 0.045 Uiso 0.682(11) 1 calc R U P D 1
C18A C 0.38688(19) 0.2984(13) 0.4936(2) 0.036(2) Uani 0.682(11) 1 d G U P D 1
H18A H 0.4063 0.2532 0.5074 0.043 Uiso 0.682(11) 1 calc R U P D 1
C14A C 0.3692(2) 0.3872(14) 0.51415(19) 0.036(2) Uani 0.682(11) 1 d G U P D 1
C17A C 0.3409(2) 0.4534(13) 0.4940(3) 0.040(2) Uani 0.682(11) 1 d G U P D 1
H17A H 0.3288 0.5141 0.5080 0.048 Uiso 0.682(11) 1 calc R U P D 1
C13A C 0.3301(2) 0.4308(13) 0.4532(3) 0.041(2) Uani 0.682(11) 1 d G U P D 1
H13A H 0.3107 0.4760 0.4395 0.049 Uiso 0.682(11) 1 calc R U P D 1
C16A C 0.3478(2) 0.3420(13) 0.43266(19) 0.039(2) Uani 0.682(11) 1 d G U P D 1
C16B C 0.3484(5) 0.384(3) 0.4343(4) 0.039(2) Uani 0.318(11) 1 d G U P D 2
C13B C 0.3804(4) 0.410(3) 0.4497(5) 0.038(2) Uani 0.318(11) 1 d G U P D 2
H13B H 0.3943 0.4190 0.4323 0.045 Uiso 0.318(11) 1 calc R U P D 2
C15B C 0.3921(4) 0.424(3) 0.4906(5) 0.037(2) Uani 0.318(11) 1 d G U P D 2
H15B H 0.4140 0.4422 0.5011 0.044 Uiso 0.318(11) 1 calc R U P D 2
C14B C 0.3719(5) 0.411(3) 0.5160(4) 0.036(2) Uani 0.318(11) 1 d G U P D 2
C18B C 0.3399(5) 0.385(3) 0.5005(6) 0.039(2) Uani 0.318(11) 1 d G U P D 2
H18B H 0.3260 0.3758 0.5179 0.046 Uiso 0.318(11) 1 calc R U P D 2
C17B C 0.3282(4) 0.371(3) 0.4597(6) 0.040(2) Uani 0.318(11) 1 d G U P D 2
H17B H 0.3063 0.3526 0.4491 0.048 Uiso 0.318(11) 1 calc R U P D 2
O6A O 0.3002(2) 0.3412(13) 0.3671(3) 0.046(3) Uani 0.792(11) 1 d D U P D 1
O5A O 0.3486(2) 0.1903(12) 0.3643(3) 0.047(2) Uani 0.792(11) 1 d D U P D 1
O4A O 0.3483(3) 0.4804(14) 0.3625(3) 0.052(3) Uani 0.792(11) 1 d D U P D 1
P2A P 0.33575(9) 0.3346(8) 0.37949(10) 0.0412(12) Uani 0.792(11) 1 d D U P D 1
P2B P 0.3312(3) 0.415(2) 0.3835(4) 0.032(3) Uani 0.208(11) 1 d D U P D 2
O4B O 0.3487(7) 0.546(3) 0.3677(10) 0.028(5) Uani 0.208(11) 1 d D U P D 2
O6B O 0.2967(5) 0.463(5) 0.3782(11) 0.044(6) Uani 0.208(11) 1 d D U P D 2
O5B O 0.3366(10) 0.261(3) 0.3641(11) 0.038(5) Uani 0.208(11) 1 d D U P D 2
O19 O 0.7546(3) 0.7118(17) 0.6117(4) 0.120(5) Uani 1 1 d D . . . .
H19W H 0.7619 0.7329 0.6363 0.180 Uiso 1 1 d DR U . . .
H19Q H 0.7553 0.6113 0.6114 0.180 Uiso 1 1 d DR U . . .

loop_
_atom_site_aniso_label
_atom_site_aniso_U_11
_atom_site_aniso_U_22
_atom_site_aniso_U_33
_atom_site_aniso_U_23
_atom_site_aniso_U_13
_atom_site_aniso_U_12
Ba2 0.0447(4) 0.0323(4) 0.0270(3) 0.0066(2) 0.0114(2) 0.0010(3)
C7 0.039(3) 0.062(6) 0.024(4) -0.003(4) 0.012(3) -0.004(3)
C8 0.029(4) 0.061(7) 0.022(3) -0.004(3) 0.006(3) 0.002(4)
C9 0.033(4) 0.055(6) 0.015(3) -0.004(3) 0.005(2) 0.006(3)
C10 0.036(4) 0.045(6) 0.024(3) -0.006(3) 0.014(3) -0.001(4)
C11 0.040(4) 0.043(6) 0.027(4) -0.009(3) 0.013(3) -0.004(3)
N1 0.045(4) 0.071(7) 0.027(4) -0.005(4) 0.015(3) -0.004(4)
C22 0.034(3) 0.035(4) 0.018(3) 0.000(3) 0.006(3) -0.003(3)
C19 0.037(4) 0.045(5) 0.021(3) -0.008(3) 0.009(3) -0.004(3)
C23A 0.035(4) 0.040(4) 0.024(3) -0.005(3) 0.009(3) -0.006(3)
C21A 0.038(3) 0.041(4) 0.024(3) -0.004(3) 0.012(3) -0.008(3)
C20A 0.038(3) 0.042(4) 0.025(3) -0.005(3) 0.011(3) -0.008(3)
C24A 0.037(4) 0.043(4) 0.023(4) -0.005(3) 0.011(3) -0.006(3)
C20B 0.038(4) 0.042(4) 0.025(4) -0.005(3) 0.011(3) -0.006(4)
C21B 0.038(4) 0.041(4) 0.024(4) -0.005(3) 0.010(3) -0.006(3)
C23B 0.037(4) 0.040(4) 0.023(3) -0.003(3) 0.009(3) -0.006(3)
C24B 0.037(3) 0.042(4) 0.024(3) -0.004(3) 0.010(3) -0.006(3)
C25 0.057(5) 0.045(5) 0.018(3) 0.000(3) 0.013(3) -0.003(4)
C26 0.062(6) 0.069(7) 0.030(4) -0.011(4) 0.008(4) 0.007(5)
C27 0.059(5) 0.077(7) 0.022(4) -0.009(4) 0.010(4) 0.013(5)
C28 0.052(5) 0.053(6) 0.020(4) -0.002(3) 0.011(3) 0.009(4)
C29 0.087(8) 0.077(8) 0.030(5) -0.013(5) 0.009(5) 0.025(6)
C30 0.086(7) 0.076(8) 0.034(5) -0.010(5) 0.007(5) 0.021(6)
C31 0.049(4) 0.055(6) 0.024(4) -0.003(4) 0.011(3) 0.010(4)
N2 0.048(4) 0.069(6) 0.027(3) -0.004(3) 0.013(3) 0.006(4)
C33 0.044(4) 0.056(6) 0.019(3) -0.001(3) 0.007(3) 0.001(4)
C34 0.042(4) 0.084(9) 0.023(4) -0.014(5) 0.000(3) 0.005(4)
C35 0.055(4) 0.100(9) 0.034(4) -0.016(5) 0.011(3) 0.007(4)
C36 0.047(4) 0.072(8) 0.027(4) -0.010(4) 0.012(3) 0.009(4)
C37 0.042(4) 0.055(6) 0.022(4) 0.003(4) 0.010(3) 0.000(4)
C38 0.047(5) 0.067(7) 0.031(4) 0.001(4) 0.014(4) 0.001(5)
C39 0.039(5) 0.071(7) 0.035(4) -0.001(4) 0.011(4) 0.007(5)
C40 0.042(4) 0.062(6) 0.027(4) 0.005(4) 0.013(3) -0.001(4)
C41 0.054(5) 0.104(10) 0.031(5) -0.014(5) 0.020(4) -0.019(6)
C42 0.063(6) 0.097(9) 0.033(4) -0.014(5) 0.027(4) -0.025(6)
O7 0.048(4) 0.038(3) 0.022(3) -0.002(3) 0.014(3) -0.008(3)
O8 0.052(4) 0.043(4) 0.026(3) 0.003(3) 0.013(3) 0.012(3)
O9 0.038(3) 0.036(4) 0.014(3) -0.003(2) 0.003(2) -0.003(3)
O10 0.069(4) 0.048(4) 0.016(3) -0.001(3) 0.009(3) 0.000(3)
O11 0.091(6) 0.070(5) 0.042(4) -0.005(4) 0.007(4) -0.027(5)
O12 0.067(5) 0.070(5) 0.023(3) 0.003(3) 0.006(3) 0.007(4)
O13 0.035(3) 0.051(4) 0.027(3) 0.005(3) 0.006(3) 0.003(3)
O14 0.040(4) 0.094(5) 0.027(3) 0.011(3) 0.012(3) -0.001(4)
O15 0.048(4) 0.096(5) 0.036(4) -0.013(4) 0.017(3) -0.017(4)
O1A 0.054(4) 0.091(5) 0.071(5) -0.004(4) 0.013(4) 0.004(4)
O2A 0.058(7) 0.089(6) 0.067(7) -0.002(5) 0.013(6) 0.004(5)
O3A 0.048(6) 0.083(8) 0.055(5) -0.001(6) -0.001(5) 0.008(7)
O1B 0.061(5) 0.088(6) 0.076(6) -0.004(5) 0.007(5) 0.008(5)
O2B 0.054(6) 0.092(7) 0.073(6) -0.007(5) 0.004(5) 0.009(5)
O3B 0.041(7) 0.080(10) 0.058(6) -0.003(7) -0.008(6) 0.003(8)
O1O 0.041(4) 0.039(4) 0.019(3) -0.001(3) 0.012(3) -0.002(3)
P3 0.0356(12) 0.0294(12) 0.0124(9) -0.0005(8) 0.0100(9) -0.0003(10)
P4 0.0614(18) 0.0498(17) 0.0167(11) 0.0006(11) 0.0061(11) -0.0086(14)
P5 0.0358(14) 0.087(2) 0.0158(11) 0.0028(12) 0.0099(10) -0.0072(14)
P1A 0.030(2) 0.086(4) 0.060(3) -0.005(3) 0.008(2) 0.002(3)
P1B 0.049(4) 0.072(5) 0.066(4) -0.007(4) -0.013(3) 0.010(3)
C6A 0.051(3) 0.067(4) 0.055(4) -0.003(3) 0.009(3) 0.002(3)
C4A 0.046(3) 0.061(4) 0.049(3) -0.004(3) 0.009(3) 0.000(3)
C1A 0.049(3) 0.065(4) 0.054(4) -0.004(3) 0.008(3) 0.002(3)
C5A 0.050(3) 0.065(4) 0.052(3) -0.002(3) 0.009(3) 0.001(3)
C3A 0.048(3) 0.062(4) 0.051(4) -0.003(3) 0.011(3) 0.001(3)
C2A 0.049(3) 0.064(4) 0.055(4) -0.003(3) 0.009(3) 0.001(3)
C3B 0.048(3) 0.062(4) 0.052(4) -0.004(3) 0.009(3) 0.002(3)
C2B 0.050(3) 0.063(4) 0.055(4) -0.005(3) 0.008(3) 0.003(3)
C4B 0.046(3) 0.061(4) 0.047(4) -0.004(3) 0.010(3) 0.000(3)
C6B 0.052(3) 0.065(4) 0.056(4) -0.005(3) 0.005(3) 0.003(3)
C1B 0.051(3) 0.065(4) 0.056(4) -0.005(3) 0.005(3) 0.003(3)
C5B 0.051(3) 0.063(4) 0.053(4) -0.005(3) 0.007(3) 0.002(3)
Ba4A 0.0354(14) 0.062(3) 0.0408(12) 0.0125(12) -0.0025(8) -0.0209(17)
Ba4B 0.0171(13) 0.065(8) 0.0204(16) 0.006(2) 0.0021(9) -0.002(3)
Ba4C 0.0197(16) 0.039(3) 0.051(2) -0.0018(17) -0.0089(15) 0.0024(14)
Ba1B 0.0266(18) 0.047(3) 0.0398(13) 0.0094(12) 0.0053(10) 0.0103(18)
Ba1A 0.0229(11) 0.066(6) 0.0155(10) -0.0068(13) 0.0025(6) -0.011(2)
Ba1C 0.035(2) 0.101(8) 0.0367(15) -0.020(3) 0.0062(13) -0.023(3)
Ba3B 0.043(4) 0.0306(14) 0.0139(16) 0.0020(10) 0.010(2) 0.017(2)
Ba3A 0.0258(17) 0.0283(13) 0.0268(9) -0.0048(7) 0.0044(9) 0.0040(10)
C47A 0.061(3) 0.067(3) 0.062(3) -0.002(2) 0.014(2) 0.002(2)
C43A 0.060(3) 0.067(3) 0.061(3) -0.002(2) 0.015(2) 0.003(2)
C45A 0.061(3) 0.069(3) 0.062(3) -0.002(2) 0.016(2) 0.002(2)
C44A 0.062(3) 0.070(3) 0.064(3) -0.001(3) 0.014(2) 0.002(2)
C46A 0.061(3) 0.068(3) 0.064(3) -0.001(2) 0.014(2) 0.002(2)
C48A 0.061(3) 0.067(3) 0.063(3) -0.001(2) 0.014(2) 0.002(2)
C44B 0.060(3) 0.067(3) 0.061(3) -0.002(2) 0.015(2) 0.002(2)
C45B 0.062(3) 0.068(3) 0.062(3) -0.002(2) 0.015(2) 0.002(2)
C43B 0.062(3) 0.068(3) 0.064(3) -0.001(3) 0.015(2) 0.002(2)
C46B 0.061(3) 0.067(3) 0.064(3) -0.001(2) 0.015(2) 0.002(2)
C47B 0.061(3) 0.066(3) 0.063(3) -0.001(2) 0.014(2) 0.002(2)
C48B 0.061(3) 0.066(3) 0.062(3) -0.001(2) 0.014(2) 0.002(2)
O16A 0.077(7) 0.085(6) 0.095(7) -0.013(5) 0.017(6) 0.006(5)
O17A 0.070(6) 0.084(7) 0.077(6) -0.004(5) 0.019(5) 0.002(5)
O18A 0.057(5) 0.084(6) 0.076(5) -0.005(4) 0.013(4) 0.000(5)
P6A 0.040(2) 0.075(4) 0.068(3) -0.010(3) 0.006(2) 0.002(3)
P6B 0.044(3) 0.076(5) 0.070(4) 0.001(4) 0.012(3) 0.010(3)
O17B 0.057(7) 0.074(8) 0.072(7) -0.004(6) 0.018(6) 0.014(6)
O16B 0.074(9) 0.081(7) 0.086(9) -0.007(6) 0.009(7) 0.007(6)
O18B 0.057(5) 0.079(6) 0.075(5) 0.003(4) 0.012(4) 0.005(5)
C15A 0.036(4) 0.057(5) 0.017(3) -0.002(3) 0.004(3) 0.003(4)
C18A 0.033(4) 0.056(5) 0.017(3) -0.003(3) 0.003(3) 0.006(4)
C14A 0.033(3) 0.057(5) 0.018(3) -0.004(3) 0.005(3) 0.006(3)
C17A 0.036(4) 0.056(5) 0.024(3) -0.003(3) 0.002(3) 0.007(4)
C13A 0.038(4) 0.056(5) 0.024(3) 0.000(3) 0.001(3) 0.004(4)
C16A 0.039(4) 0.055(5) 0.021(3) 0.001(3) 0.003(3) 0.003(4)
C16B 0.038(4) 0.055(5) 0.021(3) 0.003(3) 0.002(3) 0.003(4)
C13B 0.037(4) 0.056(5) 0.018(4) 0.000(4) 0.003(3) 0.003(4)
C15B 0.035(4) 0.057(5) 0.017(4) -0.002(4) 0.003(3) 0.005(4)
C14B 0.033(4) 0.057(5) 0.018(3) -0.003(3) 0.004(3) 0.005(4)
C18B 0.035(4) 0.058(5) 0.021(4) 0.000(4) 0.003(3) 0.004(4)
C17B 0.038(4) 0.057(5) 0.024(4) 0.002(4) 0.003(3) 0.003(4)
O6A 0.042(4) 0.066(7) 0.025(4) -0.009(4) -0.003(3) 0.001(4)
O5A 0.045(4) 0.064(5) 0.028(4) -0.009(3) 0.002(3) 0.005(4)
O4A 0.059(5) 0.067(5) 0.026(4) 0.007(4) 0.004(4) -0.004(4)
P2A 0.0381(18) 0.067(3) 0.0166(15) -0.0007(17) 0.0016(12) -0.001(2)
P2B 0.035(4) 0.040(5) 0.020(4) 0.004(3) 0.001(3) -0.004(4)
O4B 0.028(8) 0.032(7) 0.022(8) 0.004(5) 0.002(6) 0.001(5)
O6B 0.041(6) 0.047(9) 0.042(9) 0.004(6) 0.007(5) -0.002(5)
O5B 0.041(8) 0.039(7) 0.033(8) 0.002(5) 0.007(6) -0.003(5)
O19 0.083(9) 0.202(17) 0.081(9) 0.006(10) 0.034(7) 0.017(10)

loop_
_atom_type_symbol
_atom_type_description
_atom_type_scat_dispersion_real
_atom_type_scat_dispersion_imag
_atom_type_scat_source
C C 0.0033 0.0016 'International Tables Vol C Tables 4.2.6.8 and 6.1.1.4'
H H 0.0000 0.0000 'International Tables Vol C Tables 4.2.6.8 and 6.1.1.4'
O O 0.0106 0.0060 'International Tables Vol C Tables 4.2.6.8 and 6.1.1.4'
P P 0.1023 0.0942 'International Tables Vol C Tables 4.2.6.8 and 6.1.1.4'
Br Br -0.2901 2.4595 'International Tables Vol C Tables 4.2.6.8 and 6.1.1.4'
Ba Ba -0.3244 2.2819 'International Tables Vol C Tables 4.2.6.8 and 6.1.1.4'
N N 0.0061 0.0033 'International Tables Vol C Tables 4.2.6.8 and 6.1.1.4'

loop_
_geom_angle_atom_site_label_1
_geom_angle_atom_site_label_2
_geom_angle_atom_site_label_3
_geom_angle
_geom_angle_site_symmetry_1
_geom_angle_site_symmetry_3
O7 Ba2 O9 119.3(2) 3_545 2_646
O7 Ba2 O13 77.2(2) 3_545 6_556
O9 Ba2 O13 107.0(2) 2_646 6_556
O7 Ba2 O1O 71.5(2) 3_545 1_545
O9 Ba2 O1O 73.84(19) 2_646 1_545
O13 Ba2 O1O 143.4(2) 6_556 1_545
O7 Ba2 O10 100.3(2) 3_545 .
O9 Ba2 O10 139.2(2) 2_646 .
O13 Ba2 O10 70.8(2) 6_556 .
O1O Ba2 O10 132.7(2) 1_545 .
O7 Ba2 O12 82.0(2) 3_545 .
O9 Ba2 O12 138.5(2) 2_646 .
O13 Ba2 O12 112.6(2) 6_556 .
O1O Ba2 O12 81.5(2) 1_545 .
O10 Ba2 O12 51.2(2) . .
O7 Ba2 O14 128.5(2) 3_545 6_556
O9 Ba2 O14 77.3(2) 2_646 6_556
O13 Ba2 O14 51.5(2) 6_556 6_556
O1O Ba2 O14 150.8(2) 1_545 6_556
O10 Ba2 O14 70.2(2) . 6_556
O12 Ba2 O14 119.0(2) . 6_556
O7 Ba2 O8 71.9(2) 3_545 2_646
O9 Ba2 O8 52.50(19) 2_646 2_646
O13 Ba2 O8 75.8(2) 6_556 2_646
O1O Ba2 O8 76.92(19) 1_545 2_646
O10 Ba2 O8 146.6(2) . 2_646
O12 Ba2 O8 150.3(2) . 2_646
O14 Ba2 O8 89.0(2) 6_556 2_646
O7 Ba2 O5B 156.6(7) 3_545 5_656
O9 Ba2 O5B 67.4(7) 2_646 5_656
O13 Ba2 O5B 123.9(7) 6_556 5_656
O1O Ba2 O5B 90.8(7) 1_545 5_656
O14 Ba2 O5B 74.0(7) 6_556 5_656
O8 Ba2 O5B 119.8(7) 2_646 5_656
O7 Ba2 O6A 123.0(2) 3_545 5_656
O9 Ba2 O6A 72.5(2) 2_646 5_656
O13 Ba2 O6A 157.9(2) 6_556 5_656
O1O Ba2 O6A 58.5(2) 1_545 5_656
O10 Ba2 O6A 94.9(2) . 5_656
O12 Ba2 O6A 66.1(3) . 5_656
O14 Ba2 O6A 108.4(2) 6_556 5_656
O8 Ba2 O6A 116.9(2) 2_646 5_656
O7 Ba2 O5A 164.6(2) 3_545 5_656
O9 Ba2 O5A 73.1(2) 2_646 5_656
O13 Ba2 O5A 109.1(2) 6_556 5_656
O1O Ba2 O5A 106.0(2) 1_545 5_656
O10 Ba2 O5A 69.8(3) . 5_656
O12 Ba2 O5A 82.6(3) . 5_656
O14 Ba2 O5A 60.6(2) 6_556 5_656
O8 Ba2 O5A 122.9(2) 2_646 5_656
O6A Ba2 O5A 49.0(3) 5_656 5_656
O7 Ba2 P3 93.86(15) 3_545 2_646
O9 Ba2 P3 26.62(13) 2_646 2_646
O13 Ba2 P3 94.95(16) 6_556 2_646
O1O Ba2 P3 69.29(13) 1_545 2_646
O10 Ba2 P3 156.85(17) . 2_646
O12 Ba2 P3 150.20(18) . 2_646
O14 Ba2 P3 86.65(18) 6_556 2_646
O8 Ba2 P3 26.56(15) 2_646 2_646
O5B Ba2 P3 93.9(7) 5_656 2_646
O6A Ba2 P3 92.6(2) 5_656 2_646
O5A Ba2 P3 99.5(2) 5_656 2_646
C8 C7 N1 120.3(8) . .
C8 C7 C4A 121.6(11) . .
N1 C7 C4A 118.1(11) . .
C8 C7 C4B 117.9(11) . .
N1 C7 C4B 121.8(10) . .
C7 C8 C9 119.9(8) . .
C7 C8 H8 120.0 . .
C9 C8 H8 120.0 . .
C10 C9 C8 120.5(7) . .
C10 C9 C14B 121.3(11) . .
C8 C9 C14B 117.6(10) . .
C10 C9 C14A 119.5(7) . .
C8 C9 C14A 120.0(7) . .
C9 C10 C11 119.9(8) . .
C9 C10 H10 120.1 . .
C11 C10 H10 120.1 . .
C10 C11 N1 120.4(8) . .
C10 C11 C19 120.8(8) . .
N1 C11 C19 118.6(7) . .
C11 N1 C7 118.9(8) . .
C21B C22 C23B 118.4(6) . .
C21A C22 C23A 119.3(5) . .
C21A C22 P3 121.1(5) . .
C21B C22 P3 119.3(6) . .
C23B C22 P3 121.8(6) . .
C23A C22 P3 119.6(5) . .
C20B C19 C24B 119.0(6) . .
C20A C19 C24A 119.1(5) . .
C20A C19 C11 120.0(7) . .
C20B C19 C11 120.7(8) . .
C24B C19 C11 120.0(8) . .
C24A C19 C11 120.9(7) . .
C24A C23A C22 119.4(6) . .
C24A C23A H23A 120.3 . .
C22 C23A H23A 120.3 . .
C22 C21A C20A 121.3(6) . .
C22 C21A Ba4A 107.5(6) . 6_566
C20A C21A Ba4A 118.6(8) . 6_566
C22 C21A H21A 119.3 . .
C20A C21A H21A 119.3 . .
Ba4A C21A H21A 37.2 6_566 .
C19 C20A C21A 119.6(6) . .
C19 C20A H20A 120.2 . .
C21A C20A H20A 120.2 . .
C23A C24A C19 121.3(6) . .
C23A C24A H24A 119.4 . .
C19 C24A H24A 119.4 . .
C21B C20B C19 120.2(8) . .
C21B C20B H20B 119.9 . .
C19 C20B H20B 119.9 . .
C20B C21B C22 120.6(8) . .
C20B C21B Ba4B 122.3(16) . 6_566
C22 C21B Ba4B 108.7(10) . 6_566
C20B C21B H21B 119.7 . .
C22 C21B H21B 119.7 . .
Ba4B C21B H21B 30.4 6_566 .
C24B C23B C22 119.8(8) . .
C24B C23B H23B 120.1 . .
C22 C23B H23B 120.1 . .
C23B C24B C19 120.5(8) . .
C23B C24B H24B 119.7 . .
C19 C24B H24B 119.7 . .
C30 C25 C26 120.2(8) . .
C30 C25 P4 118.7(6) . .
C26 C25 P4 121.1(7) . .
C27 C26 C25 119.9(8) . .
C27 C26 H26 120.1 . .
C25 C26 H26 120.1 . .
C28 C27 C26 120.2(7) . .
C28 C27 H27 119.9 . .
C26 C27 H27 119.9 . .
C29 C28 C27 121.2(7) . .
C29 C28 C31 118.4(8) . .
C27 C28 C31 120.3(7) . .
C28 C29 C30 118.7(9) . .
C28 C29 H29 120.7 . .
C30 C29 H29 120.7 . .
C25 C30 C29 120.0(9) . .
C25 C30 H30 120.0 . .
C29 C30 H30 120.0 . .
C36 C31 N2 122.2(9) . .
C36 C31 C28 118.5(8) . .
N2 C31 C28 119.2(8) . .
C33 N2 C31 118.2(9) . .
N2 C33 C34 120.6(8) . .
N2 C33 C37 119.4(8) . .
C34 C33 C37 119.8(8) . .
C33 C34 C35 119.8(8) . .
C33 C34 H34 120.1 . .
C35 C34 H34 120.1 . .
C36 C35 C34 120.7(9) . .
C36 C35 C44B 119.9(12) . .
C34 C35 C44B 118.8(12) . .
C36 C35 C43A 118.5(10) . .
C34 C35 C43A 120.6(10) . .
C35 C36 C31 118.3(8) . .
C35 C36 H36 120.8 . .
C31 C36 H36 120.8 . .
C42 C37 C38 118.5(8) . .
C42 C37 C33 121.0(8) . .
C38 C37 C33 120.3(8) . .
C37 C38 C39 120.4(8) . .
C37 C38 H38 119.8 . .
C39 C38 H38 119.8 . .
C40 C39 C38 120.2(8) . .
C40 C39 H39 119.9 . .
C38 C39 H39 119.9 . .
C39 C40 C41 119.0(7) . .
C39 C40 P5 118.7(6) . .
C41 C40 P5 121.6(7) . .
C40 C41 C42 120.6(9) . .
C40 C41 H41 119.7 . .
C42 C41 H41 119.7 . .
C37 C42 C41 121.3(9) . .
C37 C42 H42 119.4 . .
C41 C42 H42 119.4 . .
P3 O7 Ba2 143.5(4) . 3_455
P3 O7 Ba3A 101.1(4) . 2_656
Ba2 O7 Ba3A 108.0(3) 3_455 2_656
P3 O7 Ba3B 94.9(5) . 2_656
Ba2 O7 Ba3B 114.8(5) 3_455 2_656
P3 O8 Ba3A 139.4(5) . 3_455
P3 O8 Ba3B 139.5(5) . 3_455
P3 O8 Ba2 93.0(3) . 2_666
Ba3A O8 Ba2 104.2(3) 3_455 2_666
Ba3B O8 Ba2 103.5(3) 3_455 2_666
P3 O9 Ba4B 134.4(4) . 6_566
P3 O9 Ba3B 101.8(5) . 2_656
P3 O9 Ba2 101.7(3) . 2_666
Ba4B O9 Ba2 108.9(4) 6_566 2_666
Ba3B O9 Ba2 103.8(3) 2_656 2_666
P3 O9 Ba4A 130.4(4) . 6_566
Ba3B O9 Ba4A 118.9(5) 2_656 6_566
Ba2 O9 Ba4A 95.1(2) 2_666 6_566
P3 O9 Ba4C 134.4(4) . 6_566
Ba2 O9 Ba4C 116.4(3) 2_666 6_566
P3 O9 Ba3A 96.8(3) . 2_656
Ba4B O9 Ba3A 108.3(4) 6_566 2_656
Ba2 O9 Ba3A 102.5(2) 2_666 2_656
P4 O10 Ba3B 111.4(5) . .
P4 O10 Ba2 98.9(4) . .
Ba3B O10 Ba2 100.9(3) . .
P4 O10 Ba1B 128.3(4) . .
Ba3B O10 Ba1B 115.3(5) . .
Ba2 O10 Ba1B 92.9(2) . .
P4 O11 Ba3B 92.8(5) . .
P4 O12 Ba2 97.7(4) . .
P5 O13 Ba3A 109.0(4) . 6
P5 O13 Ba2 102.7(4) . 6
Ba3A O13 Ba2 99.8(3) 6 6
P5 O13 Ba3B 102.2(6) . 6
Ba2 O13 Ba3B 102.7(3) 6 6
P5 O14 Ba4A 151.0(4) . 2_655
P5 O14 Ba1B 116.3(5) . 6
Ba4A O14 Ba1B 87.7(3) 2_655 6
P5 O14 Ba1A 98.9(5) . 6
P5 O14 Ba2 96.4(4) . 6
Ba4A O14 Ba2 94.7(3) 2_655 6
Ba1B O14 Ba2 100.4(2) 6 6
Ba1A O14 Ba2 98.1(3) 6 6
P5 O14 Ba1C 89.1(5) . 6
Ba2 O14 Ba1C 103.9(3) 6 6
P5 O15 Ba4C 163.4(5) . 2_645
P5 O15 Ba1C 108.9(7) . 6
Ba4C O15 Ba1C 85.7(6) 2_645 6
P5 O15 Ba1A 94.1(5) . 6
P5 O15 Ba3B 96.2(5) . 6
P5 O15 Ba4B 158.7(5) . 2_645
Ba1A O15 Ba4B 107.1(4) 6 2_645
P5 O15 Ba3A 91.7(4) . 6
Ba1A O15 Ba3A 93.2(2) 6 6
Ba4B O15 Ba3A 89.9(3) 2_645 6
P1A O1A Ba1B 118.5(10) . .
P1B O1B Ba1A 112.5(13) . .
P1B O2B Ba4B 93.3(10) . 5_666
P1B O3B Ba4B 95.6(13) . 5_666
Ba3A O1O Ba2 101.4(3) . 1_565
Ba2 O1O Ba3B 95.1(4) 1_565 .
O8 P3 O7 113.6(4) . .
O8 P3 O9 110.2(4) . .
O7 P3 O9 109.0(4) . .
O8 P3 C22 110.0(4) . .
O7 P3 C22 107.0(4) . .
O9 P3 C22 106.7(4) . .
O8 P3 Ba3B 128.1(4) . 2_656
O7 P3 Ba3B 57.9(4) . 2_656
O9 P3 Ba3B 51.1(4) . 2_656
C22 P3 Ba3B 121.5(4) . 2_656
O8 P3 Ba2 60.4(3) . 2_666
O7 P3 Ba2 116.4(3) . 2_666
O9 P3 Ba2 51.7(3) . 2_666
C22 P3 Ba2 135.7(3) . 2_666
Ba3B P3 Ba2 77.86(16) 2_656 2_666
O8 P3 Ba3A 126.1(3) . 2_656
O7 P3 Ba3A 52.9(3) . 2_656
O9 P3 Ba3A 56.4(3) . 2_656
C22 P3 Ba3A 123.9(3) . 2_656
Ba2 P3 Ba3A 79.56(12) 2_666 2_656
O8 P3 Ba4B 119.7(4) . 6_566
O7 P3 Ba4B 120.5(4) . 6_566
O9 P3 Ba4B 28.6(3) . 6_566
C22 P3 Ba4B 78.1(3) . 6_566
Ba2 P3 Ba4B 72.89(18) 2_666 6_566
Ba3A P3 Ba4B 74.8(2) 2_656 6_566
O12 P4 O10 112.1(5) . .
O12 P4 O11 113.7(6) . .
O10 P4 O11 105.5(5) . .
O12 P4 C25 108.4(5) . .
O10 P4 C25 109.7(4) . .
O11 P4 C25 107.3(5) . .
O12 P4 Ba2 56.9(3) . .
O10 P4 Ba2 55.2(3) . .
O11 P4 Ba2 125.4(4) . .
C25 P4 Ba2 127.1(3) . .
C25 P4 Ba3A 138.6(4) . .
Ba2 P4 Ba3A 74.50(12) . .
O12 P4 Ba3B 117.3(4) . .
O10 P4 Ba3B 45.8(4) . .
O11 P4 Ba3B 61.7(4) . .
C25 P4 Ba3B 133.6(4) . .
Ba2 P4 Ba3B 76.10(15) . .
C25 P4 Ba1A 80.3(3) . .
Ba2 P4 Ba1A 72.51(14) . .
Ba3A P4 Ba1A 73.61(18) . .
O13 P5 O15 109.7(5) . .
O13 P5 O14 109.2(4) . .
O15 P5 O14 110.4(5) . .
O13 P5 C40 109.8(4) . .
O15 P5 C40 109.5(5) . .
O14 P5 C40 108.2(5) . .
O13 P5 Ba1A 111.2(3) . 6
O15 P5 Ba1A 59.0(4) . 6
O14 P5 Ba1A 53.9(4) . 6
C40 P5 Ba1A 138.8(3) . 6
O13 P5 Ba2 52.1(3) . 6
O15 P5 Ba2 123.4(3) . 6
O14 P5 Ba2 57.2(3) . 6
C40 P5 Ba2 127.1(3) . 6
Ba1A P5 Ba2 77.93(18) 6 6
O13 P5 Ba3B 52.7(4) . 6
O15 P5 Ba3B 58.0(5) . 6
O14 P5 Ba3B 117.1(3) . 6
C40 P5 Ba3B 134.7(4) . 6
Ba2 P5 Ba3B 78.6(2) 6 6
O13 P5 Ba1C 113.2(3) . 6
O15 P5 Ba1C 47.2(5) . 6
O14 P5 Ba1C 65.0(5) . 6
C40 P5 Ba1C 136.2(3) . 6
Ba2 P5 Ba1C 87.4(3) 6 6
O13 P5 Ba3A 47.5(3) . 6
O15 P5 Ba3A 63.2(4) . 6
O14 P5 Ba3A 116.6(3) . 6
C40 P5 Ba3A 134.4(3) . 6
Ba1A P5 Ba3A 79.24(16) 6 6
Ba2 P5 Ba3A 74.80(15) 6 6
O13 P5 Ba1B 116.4(3) . 6
O15 P5 Ba1B 70.2(4) . 6
O14 P5 Ba1B 41.0(3) . 6
C40 P5 Ba1B 130.8(3) . 6
Ba2 P5 Ba1B 74.61(7) 6 6
Ba3B P5 Ba1B 88.7(2) 6 6
O1A P1A O3A 114.9(10) . .
O1A P1A O2A 109.4(9) . .
O3A P1A O2A 108.4(9) . .
O1A P1A C1A 109.3(10) . .
O3A P1A C1A 107.2(11) . .
O2A P1A C1A 107.4(10) . .
O3B P1B O2B 111.3(11) . .
O3B P1B O1B 112.8(11) . .
O2B P1B O1B 107.5(12) . .
O3B P1B C1B 114.8(14) . .
O2B P1B C1B 105.2(12) . .
O1B P1B C1B 104.5(14) . .
O3B P1B Ba4B 56.8(11) . 5_666
O2B P1B Ba4B 57.6(9) . 5_666
O1B P1B Ba4B 111.4(12) . 5_666
C1B P1B Ba4B 143.4(9) . 5_666
C1A C6A C5A 121(2) . .
C1A C6A H6A 119.4 . .
C5A C6A H6A 119.4 . .
C3A C4A C5A 117.9(14) . .
C3A C4A C7 121.2(16) . .
C5A C4A C7 120.5(15) . .
C6A C1A C2A 118(2) . .
C6A C1A P1A 121.1(16) . .
C2A C1A P1A 120.6(15) . .
C6A C5A C4A 121(2) . .
C6A C5A H5A 119.7 . .
C4A C5A H5A 119.7 . .
C2A C3A C4A 121.0(11) . .
C2A C3A H3A 119.5 . .
C4A C3A H3A 119.5 . .
C3A C2A C1A 121.3(14) . .
C3A C2A H2A 119.4 . .
C1A C2A H2A 119.4 . .
C2B C3B C4B 120.9(11) . .
C2B C3B H3B 119.5 . .
C4B C3B H3B 119.5 . .
C3B C2B C1B 119.6(13) . .
C3B C2B H2B 120.2 . .
C1B C2B H2B 120.2 . .
C3B C4B C5B 118.2(13) . .
C3B C4B C7 122.5(14) . .
C5B C4B C7 119.2(13) . .
C1B C6B C5B 117(2) . .
C1B C6B H6B 121.3 . .
C5B C6B H6B 121.3 . .
C6B C1B C2B 121.4(17) . .
C6B C1B P1B 115.1(14) . .
C2B C1B P1B 123.5(14) . .
C6B C5B C4B 122.4(17) . .
C6B C5B H5B 118.8 . .
C4B C5B H5B 118.8 . .
O14 Ba4A O18A 72.8(4) 2_655 .
O14 Ba4A O5A 67.9(3) 2_655 .
O18A Ba4A O5A 76.0(4) . .
O14 Ba4A O9 80.9(2) 2_655 6_565
O18A Ba4A O9 147.0(4) . 6_565
O5A Ba4A O9 75.9(3) . 6_565
O14 Ba4A O4A 111.5(3) 2_655 .
O18A Ba4A O4A 106.2(3) . .
O5A Ba4A O4A 47.6(3) . .
O9 Ba4A O4A 65.3(3) 6_565 .
O14 Ba4A C21A 88.2(3) 2_655 6_565
O18A Ba4A C21A 136.4(4) . 6_565
O5A Ba4A C21A 132.8(3) . 6_565
O9 Ba4A C21A 60.1(2) 6_565 6_565
O4A Ba4A C21A 117.4(3) . 6_565
O14 Ba4A P2A 87.33(19) 2_655 .
O18A Ba4A P2A 92.9(3) . .
O5A Ba4A P2A 22.9(2) . .
O9 Ba4A P2A 65.87(18) 6_565 .
O4A Ba4A P2A 25.2(2) . .
C21A Ba4A P2A 125.8(2) 6_565 .
O14 Ba4A Ba1B 46.3(2) 2_655 5_656
O18A Ba4A Ba1B 39.2(4) . 5_656
O5A Ba4A Ba1B 44.3(2) . 5_656
O9 Ba4A Ba1B 107.82(16) 6_565 5_656
O4A Ba4A Ba1B 89.3(2) . 5_656
C21A Ba4A Ba1B 134.2(3) 6_565 5_656
P2A Ba4A Ba1B 66.56(11) . 5_656
O14 Ba4A P6A 86.3(3) 2_655 .
O18A Ba4A P6A 19.7(3) . .
O5A Ba4A P6A 67.2(2) . .
O9 Ba4A P6A 143.06(19) 6_565 .
O4A Ba4A P6A 88.1(2) . .
C21A Ba4A P6A 154.2(3) 6_565 .
P2A Ba4A P6A 79.13(13) . .
Ba1B Ba4A P6A 43.56(17) 5_656 .
O14 Ba4A Ba2 45.65(18) 2_655 5_656
O18A Ba4A Ba2 105.8(4) . 5_656
O5A Ba4A Ba2 48.6(2) . 5_656
O9 Ba4A Ba2 41.46(14) 6_565 5_656
O4A Ba4A Ba2 72.6(2) . 5_656
C21A Ba4A Ba2 85.33(19) 6_565 5_656
P2A Ba4A Ba2 54.96(9) . 5_656
Ba1B Ba4A Ba2 67.04(10) 5_656 5_656
P6A Ba4A Ba2 108.12(14) . 5_656
O14 Ba4A Ba3B 102.3(3) 2_655 5_666
O18A Ba4A Ba3B 140.6(3) . 5_666
O5A Ba4A Ba3B 66.5(3) . 5_666
O9 Ba4A Ba3B 29.5(2) 6_565 5_666
O4A Ba4A Ba3B 37.8(3) . 5_666
C21A Ba4A Ba3B 81.0(2) 6_565 5_666
P2A Ba4A Ba3B 47.73(16) . 5_666
Ba1B Ba4A Ba3B 109.45(15) 5_656 5_666
P6A Ba4A Ba3B 124.9(2) . 5_666
Ba2 Ba4A Ba3B 56.85(18) 5_656 5_666
O9 Ba4B O3B 139.0(6) 6_565 5_666
O9 Ba4B O2B 144.4(7) 6_565 5_666
O3B Ba4B O2B 55.6(6) 5_666 5_666
O9 Ba4B O18B 140.6(9) 6_565 .
O3B Ba4B O18B 77.1(8) 5_666 .
O2B Ba4B O18B 61.0(7) 5_666 .
O9 Ba4B O15 75.0(3) 6_565 2_665
O3B Ba4B O15 79.9(7) 5_666 2_665
O2B Ba4B O15 78.4(7) 5_666 2_665
O18B Ba4B O15 139.4(8) . 2_665
O9 Ba4B O5B 68.8(8) 6_565 .
O3B Ba4B O5B 148.9(9) 5_666 .
O2B Ba4B O5B 93.8(8) 5_666 .
O18B Ba4B O5B 83.2(9) . .
O15 Ba4B O5B 100.8(7) 2_665 .
O9 Ba4B O4B 81.3(6) 6_565 .
O3B Ba4B O4B 112.0(9) 5_666 .
O2B Ba4B O4B 64.6(8) 5_666 .
O18B Ba4B O4B 100.8(8) . .
O15 Ba4B O4B 58.3(6) 2_665 .
O5B Ba4B O4B 48.6(5) . .
O9 Ba4B P1B 146.5(6) 6_565 5_666
O3B Ba4B P1B 27.6(6) 5_666 5_666
O2B Ba4B P1B 29.1(2) 5_666 5_666
O18B Ba4B P1B 72.1(6) . 5_666
O15 Ba4B P1B 72.0(5) 2_665 5_666
O5B Ba4B P1B 122.7(8) . 5_666
O4B Ba4B P1B 86.0(7) . 5_666
O9 Ba4B C21B 62.5(3) 6_565 6_565
O3B Ba4B C21B 77.6(6) 5_666 6_565
O2B Ba4B C21B 124.8(7) 5_666 6_565
O18B Ba4B C21B 138.8(7) . 6_565
O15 Ba4B C21B 65.0(6) 2_665 6_565
O5B Ba4B C21B 131.3(9) . 6_565
O4B Ba4B C21B 118.6(9) . 6_565
P1B Ba4B C21B 97.9(5) 5_666 6_565
O9 Ba4B P2B 71.7(3) 6_565 .
O3B Ba4B P2B 133.8(8) 5_666 .
O2B Ba4B P2B 80.2(5) 5_666 .
O18B Ba4B P2B 94.0(5) . .
O15 Ba4B P2B 78.6(4) 2_665 .
O5B Ba4B P2B 24.2(4) . .
O4B Ba4B P2B 24.5(4) . .
P1B Ba4B P2B 106.3(5) 5_666 .
C21B Ba4B P2B 126.8(5) 6_565 .
O9 Ba4B P3 16.99(14) 6_565 6_565
O3B Ba4B P3 123.6(5) 5_666 6_565
O2B Ba4B P3 151.4(7) 5_666 6_565
O18B Ba4B P3 146.6(8) . 6_565
O15 Ba4B P3 73.7(2) 2_665 6_565
O5B Ba4B P3 85.5(8) . 6_565
O4B Ba4B P3 94.9(6) . 6_565
P1B Ba4B P3 138.8(4) 5_666 6_565
C21B Ba4B P3 46.2(3) 6_565 6_565
P2B Ba4B P3 88.2(2) . 6_565
O9 Ba4B Ba2 36.9(2) 6_565 5_656
O3B Ba4B Ba2 165.7(7) 5_666 5_656
O2B Ba4B Ba2 137.6(3) 5_666 5_656
O18B Ba4B Ba2 104.0(7) . 5_656
O15 Ba4B Ba2 106.43(19) 2_665 5_656
O5B Ba4B Ba2 43.8(7) . 5_656
O4B Ba4B Ba2 82.0(5) . 5_656
P1B Ba4B Ba2 166.4(3) 5_666 5_656
C21B Ba4B Ba2 93.3(3) 6_565 5_656
P2B Ba4B Ba2 60.5(3) . 5_656
P3 Ba4B Ba2 49.21(13) 6_565 5_656
O15 Ba4C O9 77.5(3) 2_665 6_565
O15 Ba4C Ba1C 49.1(4) 2_665 5_666
O9 Ba4C Ba1C 106.6(2) 6_565 5_666
O15 Ba4C Ba2 103.5(3) 2_665 5_656
O9 Ba4C Ba2 31.10(18) 6_565 5_656
Ba1C Ba4C Ba2 112.40(13) 5_666 5_656
O17A Ba1B O18A 66.2(4) 5_656 5_656
O17A Ba1B O5A 100.9(6) 5_656 5_656
O18A Ba1B O5A 89.4(6) 5_656 5_656
O17A Ba1B O14 145.7(4) 5_656 6_556
O18A Ba1B O14 80.1(3) 5_656 6_556
O5A Ba1B O14 71.4(3) 5_656 6_556
O17A Ba1B P6A 34.0(2) 5_656 5_656
O18A Ba1B P6A 33.4(2) 5_656 5_656
O5A Ba1B P6A 89.5(4) 5_656 5_656
O14 Ba1B P6A 111.7(3) 6_556 5_656
O17A Ba1B O10 139.9(4) 5_656 .
O18A Ba1B O10 150.9(4) 5_656 .
O5A Ba1B O10 74.6(3) 5_656 .
O14 Ba1B O10 71.8(3) 6_556 .
P6A Ba1B O10 161.9(3) 5_656 .
O17A Ba1B O1A 85.8(6) 5_656 .
O18A Ba1B O1A 80.0(6) 5_656 .
O5A Ba1B O1A 164.0(4) 5_656 .
O14 Ba1B O1A 94.8(4) 6_556 .
P6A Ba1B O1A 88.1(4) 5_656 .
O10 Ba1B O1A 109.5(4) . .
O17A Ba1B P5 155.5(4) 5_656 6_556
O18A Ba1B P5 92.5(2) 5_656 6_556
O5A Ba1B P5 90.3(2) 5_656 6_556
O14 Ba1B P5 22.7(2) 6_556 6_556
P6A Ba1B P5 125.9(2) 5_656 6_556
O10 Ba1B P5 63.98(18) . 6_556
O1A Ba1B P5 78.4(3) . 6_556
O17A Ba1B Ba4A 103.0(4) 5_656 5_656
O18A Ba1B Ba4A 49.0(4) 5_656 5_656
O5A Ba1B Ba4A 50.1(3) 5_656 5_656
O14 Ba1B Ba4A 45.9(2) 6_556 5_656
P6A Ba1B Ba4A 71.2(2) 5_656 5_656
O10 Ba1B Ba4A 103.50(17) . 5_656
O1A Ba1B Ba4A 114.4(3) . 5_656
P5 Ba1B Ba4A 67.83(10) 6_556 5_656
O17A Ba1B Ba2 145.7(5) 5_656 .
O18A Ba1B Ba2 110.0(4) 5_656 .
O5A Ba1B Ba2 45.0(2) 5_656 .
O14 Ba1B Ba2 42.29(17) 6_556 .
P6A Ba1B Ba2 128.6(2) 5_656 .
O10 Ba1B Ba2 42.14(15) . .
O1A Ba1B Ba2 128.2(4) . .
P5 Ba1B Ba2 51.24(7) 6_556 .
Ba4A Ba1B Ba2 61.43(7) 5_656 .
O14 Ba1A O4B 113.2(8) 6_556 5_666
O14 Ba1A O15 53.2(3) 6_556 6_556
O4B Ba1A O15 63.8(8) 5_666 6_556
O14 Ba1A O1B 76.2(4) 6_556 .
O4B Ba1A O1B 92.8(8) 5_666 .
O15 Ba1A O1B 60.9(5) 6_556 .
O14 Ba1A P5 27.2(2) 6_556 6_556
O4B Ba1A P5 86.5(8) 5_666 6_556
O15 Ba1A P5 26.9(2) 6_556 6_556
O1B Ba1A P5 70.8(4) . 6_556
O14 Ba1A P4 91.8(2) 6_556 .
O4B Ba1A P4 73.5(6) 5_666 .
O15 Ba1A P4 95.97(19) 6_556 .
O1B Ba1A P4 156.8(5) . .
P5 Ba1A P4 89.38(11) 6_556 .
O14 Ba1A Ba2 42.6(2) 6_556 .
O4B Ba1A Ba2 104.0(7) 5_666 .
O15 Ba1A Ba2 74.7(2) 6_556 .
O1B Ba1A Ba2 118.5(4) . .
P5 Ba1A Ba2 52.28(11) 6_556 .
P4 Ba1A Ba2 50.43(10) . .
O14 Ba1A Ba3A 73.6(2) 6_556 .
O4B Ba1A Ba3A 46.0(7) 5_666 .
O15 Ba1A Ba3A 46.3(2) 6_556 .
O1B Ba1A Ba3A 105.5(5) . .
P5 Ba1A Ba3A 52.77(11) 6_556 .
P4 Ba1A Ba3A 51.56(11) . .
Ba2 Ba1A Ba3A 58.91(13) . .
O14 Ba1A Ba4B 89.8(3) 6_556 5_666
O4B Ba1A Ba4B 38.7(7) 5_666 5_666
O15 Ba1A Ba4B 37.4(3) 6_556 5_666
O1B Ba1A Ba4B 56.5(4) . 5_666
P5 Ba1A Ba4B 64.23(17) 6_556 5_666
P4 Ba1A Ba4B 104.5(2) . 5_666
Ba2 Ba1A Ba4B 107.91(9) . 5_666
Ba3A Ba1A Ba4B 57.14(17) . 5_666
O15 Ba1C O14 49.2(4) 6_556 6_556
O15 Ba1C P5 23.9(3) 6_556 6_556
O14 Ba1C P5 25.87(19) 6_556 6_556
O15 Ba1C Ba4C 45.2(3) 6_556 5_666
O14 Ba1C Ba4C 92.8(2) 6_556 5_666
P5 Ba1C Ba4C 68.90(13) 6_556 5_666
O15 Ba1C Ba2 65.8(4) 6_556 .
O14 Ba1C Ba2 36.0(2) 6_556 .
P5 Ba1C Ba2 45.6(2) 6_556 .
Ba4C Ba1C Ba2 108.50(17) 5_666 .
O9 Ba3B O10 142.6(9) 2_656 .
O9 Ba3B O13 101.8(4) 2_656 6_556
O10 Ba3B O13 71.3(3) . 6_556
O9 Ba3B O7 54.2(2) 2_656 2_656
O10 Ba3B O7 143.3(4) . 2_656
O13 Ba3B O7 72.9(3) 6_556 2_656
O9 Ba3B O6A 75.3(4) 2_656 5_666
O10 Ba3B O6A 100.2(4) . 5_666
O13 Ba3B O6A 162.3(9) 6_556 5_666
O7 Ba3B O6A 116.5(4) 2_656 5_666
O9 Ba3B O1O 73.6(3) 2_656 .
O10 Ba3B O1O 136.4(5) . .
O13 Ba3B O1O 137.6(7) 6_556 .
O7 Ba3B O1O 70.8(4) 2_656 .
O6A Ba3B O1O 59.0(3) 5_666 .
O9 Ba3B O8 120.1(6) 2_656 3_545
O10 Ba3B O8 95.0(5) . 3_545
O13 Ba3B O8 78.0(4) 6_556 3_545
O7 Ba3B O8 69.7(5) 2_656 3_545
O6A Ba3B O8 118.9(6) 5_666 3_545
O1O Ba3B O8 69.5(5) . 3_545
O9 Ba3B O4A 73.0(5) 2_656 5_666
O10 Ba3B O4A 75.9(5) . 5_666
O13 Ba3B O4A 112.0(7) 6_556 5_666
O7 Ba3B O4A 126.0(6) 2_656 5_666
O6A Ba3B O4A 50.3(4) 5_666 5_666
O1O Ba3B O4A 106.8(4) . 5_666
O8 Ba3B O4A 162.7(4) 3_545 5_666
O9 Ba3B O15 74.0(5) 2_656 6_556
O10 Ba3B O15 73.8(5) . 6_556
O13 Ba3B O15 50.6(3) 6_556 6_556
O7 Ba3B O15 89.6(4) 2_656 6_556
O6A Ba3B O15 112.6(7) 5_666 6_556
O1O Ba3B O15 147.6(5) . 6_556
O8 Ba3B O15 128.5(4) 3_545 6_556
O4A Ba3B O15 63.8(5) 5_666 6_556
O9 Ba3B O11 146.7(4) 2_656 .
O10 Ba3B O11 47.6(3) . .
O13 Ba3B O11 110.0(4) 6_556 .
O7 Ba3B O11 145.4(8) 2_656 .
O6A Ba3B O11 71.4(3) 5_666 .
O1O Ba3B O11 88.8(4) . .
O8 Ba3B O11 77.1(5) 3_545 .
O4A Ba3B O11 86.0(4) 5_666 .
O15 Ba3B O11 119.5(5) 6_556 .
O9 Ba3B P3 27.07(16) 2_656 2_656
O10 Ba3B P3 154.3(6) . 2_656
O13 Ba3B P3 87.6(2) 6_556 2_656
O7 Ba3B P3 27.12(16) 2_656 2_656
O6A Ba3B P3 95.8(3) 5_666 2_656
O1O Ba3B P3 69.3(3) . 2_656
O8 Ba3B P3 94.8(4) 3_545 2_656
O4A Ba3B P3 99.6(5) 5_666 2_656
O15 Ba3B P3 81.4(4) 6_556 2_656
O11 Ba3B P3 158.2(6) . 2_656
O9 Ba3B P5 90.4(4) 2_656 6_556
O10 Ba3B P5 67.7(3) . 6_556
O13 Ba3B P5 25.2(2) 6_556 6_556
O7 Ba3B P5 83.1(3) 2_656 6_556
O6A Ba3B P5 137.4(8) 5_666 6_556
O1O Ba3B P5 153.9(3) . 6_556
O8 Ba3B P5 103.1(3) 3_545 6_556
O4A Ba3B P5 87.3(6) 5_666 6_556
O15 Ba3B P5 25.7(2) 6_556 6_556
O11 Ba3B P5 114.5(3) . 6_556
P3 Ba3B P5 86.9(3) 2_656 6_556
O8 Ba3A O6B 119.3(5) 3_545 5_666
O8 Ba3A O7 75.8(3) 3_545 2_656
O6B Ba3A O7 135.1(9) 5_666 2_656
O8 Ba3A O1O 76.1(3) 3_545 .
O6B Ba3A O1O 70.8(8) 5_666 .
O7 Ba3A O1O 73.4(2) 2_656 .
O8 Ba3A O13 84.5(3) 3_545 6_556
O6B Ba3A O13 143.4(8) 5_666 6_556
O7 Ba3A O13 74.4(2) 2_656 6_556
O1O Ba3A O13 145.5(3) . 6_556
O8 Ba3A O9 125.2(3) 3_545 2_656
O6B Ba3A O9 90.6(8) 5_666 2_656
O7 Ba3A O9 52.8(2) 2_656 2_656
O1O Ba3A O9 72.2(2) . 2_656
O13 Ba3A O9 97.5(3) 6_556 2_656
O8 Ba3A O4B 159.3(7) 3_545 5_666
O6B Ba3A O4B 49.3(6) 5_666 5_666
O7 Ba3A O4B 124.8(7) 2_656 5_666
O1O Ba3A O4B 109.8(5) . 5_666
O13 Ba3A O4B 98.5(5) 6_556 5_666
O9 Ba3A O4B 75.0(6) 2_656 5_666
O8 Ba3A O15 132.5(3) 3_545 6_556
O6B Ba3A O15 104.6(6) 5_666 6_556
O7 Ba3A O15 86.1(3) 2_656 6_556
O1O Ba3A O15 139.7(4) . 6_556
O13 Ba3A O15 48.2(2) 6_556 6_556
O9 Ba3A O15 67.8(3) 2_656 6_556
O4B Ba3A O15 55.3(5) 5_666 6_556
O8 Ba3A P2B 145.5(3) 3_545 5_666
O6B Ba3A P2B 26.2(4) 5_666 5_666
O7 Ba3A P2B 125.2(5) 2_656 5_666
O1O Ba3A P2B 84.1(4) . 5_666
O13 Ba3A P2B 125.2(4) 6_556 5_666
O9 Ba3A P2B 72.9(4) 2_656 5_666
O4B Ba3A P2B 26.7(4) 5_666 5_666
O15 Ba3A P2B 80.0(3) 6_556 5_666
O8 Ba3A P3 99.8(2) 3_545 2_656
O6B Ba3A P3 113.3(9) 5_666 2_656
O7 Ba3A P3 26.06(16) 2_656 2_656
O1O Ba3A P3 69.33(17) . 2_656
O13 Ba3A P3 86.64(19) 6_556 2_656
O9 Ba3A P3 26.85(13) 2_656 2_656
O4B Ba3A P3 100.9(7) 5_666 2_656
O15 Ba3A P3 77.0(2) 6_556 2_656
P2B Ba3A P3 99.2(4) 5_666 2_656
O8 Ba3A P5 107.9(3) 3_545 6_556
O6B Ba3A P5 124.3(6) 5_666 6_556
O7 Ba3A P5 82.00(19) 2_656 6_556
O1O Ba3A P5 153.3(2) . 6_556
O13 Ba3A P5 23.48(16) 6_556 6_556
O9 Ba3A P5 85.0(2) 2_656 6_556
O4B Ba3A P5 76.1(4) 5_666 6_556
O15 Ba3A P5 25.03(18) 6_556 6_556
P2B Ba3A P5 102.5(3) 5_666 6_556
P3 Ba3A P5 84.07(14) 2_656 6_556
O8 Ba3A P4 88.3(3) 3_545 .
O6B Ba3A P4 66.4(9) 5_666 .
O7 Ba3A P4 157.8(3) 2_656 .
O1O Ba3A P4 118.3(2) . .
O13 Ba3A P4 88.8(2) 6_556 .
O9 Ba3A P4 146.3(3) 2_656 .
O4B Ba3A P4 71.3(6) 5_666 .
O15 Ba3A P4 93.5(2) 6_556 .
P2B Ba3A P4 76.4(4) 5_666 .
P3 Ba3A P4 170.2(2) 2_656 .
P5 Ba3A P4 88.29(13) 6_556 .
C43A C47A C48A 120.0 . .
C45A C43A C47A 120.0 . .
C45A C43A C35 120.5(11) . .
C47A C43A C35 119.4(11) . .
C43A C45A C44A 120.0 . .
C43A C45A H45A 120.0 . .
C44A C45A H45A 120.0 . .
C45A C44A C46A 120.0 . .
C45A C44A H44A 120.0 . .
C46A C44A H44A 120.0 . .
C44A C46A C48A 120.0 . .
C44A C46A P6A 118.7(9) . .
C48A C46A P6A 121.3(9) . .
C46A C48A C47A 120.0 . .
C46A C48A H48A 120.0 . .
C47A C48A H48A 120.0 . .
C45B C44B C48B 120.0 . .
C45B C44B C35 120.8(15) . .
C48B C44B C35 119.0(15) . .
C43B C45B C44B 120.0 . .
C43B C45B H45B 120.0 . .
C44B C45B H45B 120.0 . .
C46B C43B C45B 120.0 . .
C46B C43B H43B 120.0 . .
C45B C43B H43B 120.0 . .
C43B C46B C47B 120.0 . .
C43B C46B P6B 117.8(13) . .
C47B C46B P6B 121.7(13) . .
C48B C47B C46B 120.0 . .
C48B C47B H47B 120.0 . .
C46B C47B H47B 120.0 . .
C47B C48B C44B 120.0 . .
C47B C48B H48B 120.0 . .
C44B C48B H48B 120.0 . .
P6A O17A Ba1B 90.4(8) . 5_656
P6A O18A Ba1B 90.3(8) . 5_656
P6A O18A Ba4A 122.8(10) . .
Ba1B O18A Ba4A 91.8(5) 5_656 .
O18A P6A O16A 112.4(10) . .
O18A P6A O17A 109.3(11) . .
O16A P6A O17A 108.9(9) . .
O18A P6A C46A 109.4(9) . .
O16A P6A C46A 103.6(11) . .
O17A P6A C46A 113.1(10) . .
O18A P6A Ba1B 56.3(7) . 5_656
O16A P6A Ba1B 113.0(9) . 5_656
O17A P6A Ba1B 55.6(7) . 5_656
C46A P6A Ba1B 143.4(7) . 5_656
O18A P6A Ba4A 37.5(7) . .
O16A P6A Ba4A 75.6(8) . .
O17A P6A Ba4A 117.3(8) . .
C46A P6A Ba4A 126.7(6) . .
Ba1B P6A Ba4A 65.21(15) 5_656 .
O18B P6B O17B 121.7(16) . .
O18B P6B O16B 105.2(12) . .
O17B P6B O16B 105.0(12) . .
O18B P6B C46B 108.8(13) . .
O17B P6B C46B 109.7(13) . .
O16B P6B C46B 105.1(14) . .
P6B O18B Ba4B 135.4(14) . .
C18A C15A C16A 120.0 . .
C18A C15A H15A 120.0 . .
C16A C15A H15A 120.0 . .
C14A C18A C15A 120.0 . .
C14A C18A H18A 120.0 . .
C15A C18A H18A 120.0 . .
C18A C14A C17A 120.0 . .
C18A C14A C9 119.5(6) . .
C17A C14A C9 120.1(6) . .
C14A C17A C13A 120.0 . .
C14A C17A H17A 120.0 . .
C13A C17A H17A 120.0 . .
C17A C13A C16A 120.0 . .
C17A C13A H13A 120.0 . .
C16A C13A H13A 120.0 . .
C13A C16A C15A 120.0 . .
C13A C16A P2A 118.8(6) . .
C15A C16A P2A 120.8(6) . .
C13B C16B C17B 120.0 . .
C13B C16B P2B 120.8(13) . .
C17B C16B P2B 117.2(13) . .
C16B C13B C15B 120.0 . .
C16B C13B H13B 120.0 . .
C15B C13B H13B 120.0 . .
C14B C15B C13B 120.0 . .
C14B C15B H15B 120.0 . .
C13B C15B H15B 120.0 . .
C18B C14B C15B 120.0 . .
C18B C14B C9 118.9(14) . .
C15B C14B C9 121.1(14) . .
C14B C18B C17B 120.0 . .
C14B C18B H18B 120.0 . .
C17B C18B H18B 120.0 . .
C18B C17B C16B 120.0 . .
C18B C17B H17B 120.0 . .
C16B C17B H17B 120.0 . .
P2A O6A Ba3B 101.6(7) . 5_666
P2A O6A Ba2 99.8(5) . 5_656
Ba3B O6A Ba2 92.0(3) 5_666 5_656
P2A O5A Ba1B 157.3(6) . 5_656
P2A O5A Ba4A 111.0(6) . .
Ba1B O5A Ba4A 85.6(3) 5_656 .
P2A O5A Ba2 97.1(5) . 5_656
Ba1B O5A Ba2 98.9(3) 5_656 5_656
Ba4A O5A Ba2 88.1(3) . 5_656
P2A O4A Ba3B 99.3(6) . 5_666
P2A O4A Ba4A 89.7(5) . .
Ba3B O4A Ba4A 98.5(4) 5_666 .
O5A P2A O6A 112.0(6) . .
O5A P2A O4A 109.8(6) . .
O6A P2A O4A 107.2(6) . .
O5A P2A C16A 110.3(5) . .
O6A P2A C16A 108.9(5) . .
O4A P2A C16A 108.6(6) . .
O5A P2A Ba3B 117.2(4) . 5_666
O6A P2A Ba3B 53.3(5) . 5_666
O4A P2A Ba3B 55.1(5) . 5_666
C16A P2A Ba3B 132.5(5) . 5_666
O5A P2A Ba2 58.2(4) . 5_656
O6A P2A Ba2 55.4(4) . 5_656
O4A P2A Ba2 112.8(4) . 5_656
C16A P2A Ba2 138.4(5) . 5_656
Ba3B P2A Ba2 73.0(2) 5_666 5_656
O5A P2A Ba4A 46.1(4) . .
O6A P2A Ba4A 115.3(4) . .
O4A P2A Ba4A 65.1(5) . .
C16A P2A Ba4A 135.3(4) . .
Ba3B P2A Ba4A 82.5(3) 5_666 .
Ba2 P2A Ba4A 69.00(10) 5_656 .
O5B P2B O4B 109.6(16) . .
O5B P2B O6B 115(2) . .
O4B P2B O6B 108.8(16) . .
O5B P2B C16B 103.4(19) . .
O4B P2B C16B 109.8(18) . .
O6B P2B C16B 109.7(18) . .
O5B P2B Ba3A 100.9(17) . 5_666
O4B P2B Ba3A 69.3(14) . 5_666
O6B P2B Ba3A 50.7(14) . 5_666
C16B P2B Ba3A 154.2(13) . 5_666
O5B P2B Ba4B 53.2(14) . .
O4B P2B Ba4B 56.8(12) . .
O6B P2B Ba4B 124.6(15) . .
C16B P2B Ba4B 125.7(10) . .
Ba3A P2B Ba4B 76.6(3) 5_666 .
P2B O4B Ba1A 153.5(18) . 5_666
P2B O4B Ba4B 98.7(14) . .
Ba1A O4B Ba4B 107.8(8) 5_666 .
P2B O4B Ba3A 83.9(14) . 5_666
Ba1A O4B Ba3A 95.9(9) 5_666 5_666
Ba4B O4B Ba3A 88.1(10) . 5_666
P2B O6B Ba3A 103.1(16) . 5_666
P2B O5B Ba2 124(2) . 5_656
P2B O5B Ba4B 102.6(16) . .
Ba2 O5B Ba4B 91.6(10) 5_656 .
H19W O19 H19Q 102.6 . .

loop_
_geom_bond_atom_site_label_1
_geom_bond_atom_site_label_2
_geom_bond_distance
_geom_bond_site_symmetry_2
Ba2 O7 2.611(7) 3_545
Ba2 O9 2.695(7) 2_646
Ba2 O13 2.781(7) 6_556
Ba2 O1O 2.805(7) 1_545
Ba2 O10 2.855(7) .
Ba2 O12 2.905(8) .
Ba2 O14 2.908(8) 6_556
Ba2 O8 2.928(7) 2_646
Ba2 O5B 2.94(3) 5_656
Ba2 O6A 2.971(10) 5_656
Ba2 O5A 3.043(10) 5_656
Ba2 P3 3.362(2) 2_646
C7 C8 1.371(10) .
C7 N1 1.390(13) .
C7 C4A 1.46(2) .
C7 C4B 1.46(2) .
C8 C9 1.375(10) .
C8 H8 0.9500 .
C9 C10 1.367(10) .
C9 C14B 1.439(16) .
C9 C14A 1.548(10) .
C10 C11 1.375(10) .
C10 H10 0.9500 .
C11 N1 1.385(14) .
C11 C19 1.478(10) .
C22 C21A 1.359(10) .
C22 C21B 1.388(13) .
C22 C23B 1.406(13) .
C22 C23A 1.418(10) .
C22 P3 1.809(6) .
C19 C20A 1.385(10) .
C19 C20B 1.392(13) .
C19 C24B 1.393(13) .
C19 C24A 1.396(10) .
C23A C24A 1.362(10) .
C23A H23A 0.9500 .
C21A C20A 1.393(10) .
C21A Ba4A 3.382(10) 6_566
C21A H21A 0.9500 .
C20A H20A 0.9500 .
C24A H24A 0.9500 .
C20B C21B 1.376(11) .
C20B H20B 0.9500 .
C21B Ba4B 3.147(19) 6_566
C21B H21B 0.9500 .
C23B C24B 1.370(12) .
C23B H23B 0.9500 .
C24B H24B 0.9500 .
C25 C30 1.375(12) .
C25 C26 1.399(9) .
C25 P4 1.777(9) .
C26 C27 1.398(9) .
C26 H26 0.9500 .
C27 C28 1.388(9) .
C27 H27 0.9500 .
C28 C29 1.372(9) .
C28 C31 1.512(13) .
C29 C30 1.446(10) .
C29 H29 0.9500 .
C30 H30 0.9500 .
C31 C36 1.368(11) .
C31 N2 1.378(12) .
N2 C33 1.368(13) .
C33 C34 1.367(11) .
C33 C37 1.511(12) .
C34 C35 1.377(11) .
C34 H34 0.9500 .
C35 C36 1.364(11) .
C35 C44B 1.482(19) .
C35 C43A 1.487(15) .
C36 H36 0.9500 .
C37 C42 1.354(11) .
C37 C38 1.384(11) .
C38 C39 1.384(10) .
C38 H38 0.9500 .
C39 C40 1.368(11) .
C39 H39 0.9500 .
C40 C41 1.368(11) .
C40 P5 1.800(9) .
C41 C42 1.373(10) .
C41 H41 0.9500 .
C42 H42 0.9500 .
O7 P3 1.514(7) .
O7 Ba2 2.611(7) 3_455
O7 Ba3A 2.748(8) 2_656
O7 Ba3B 2.815(12) 2_656
O8 P3 1.506(8) .
O8 Ba3A 2.557(12) 3_455
O8 Ba3B 2.89(2) 3_455
O8 Ba2 2.928(7) 2_666
O9 P3 1.538(6) .
O9 Ba4B 2.521(9) 6_566
O9 Ba3B 2.632(14) 2_656
O9 Ba2 2.695(7) 2_666
O9 Ba4A 2.799(9) 6_566
O9 Ba4C 2.805(12) 6_566
O9 Ba3A 2.836(10) 2_656
O10 P4 1.516(8) .
O10 Ba3B 2.800(12) .
O10 Ba1B 3.008(11) .
O11 P4 1.564(10) .
O11 Ba3B 3.208(13) .
O12 P4 1.486(9) .
O13 P5 1.499(7) .
O13 Ba3A 2.773(9) 6
O13 Ba2 2.781(7) 6
O13 Ba3B 2.803(11) 6
O14 P5 1.535(10) .
O14 Ba4A 2.598(11) 2_655
O14 Ba1B 2.617(8) 6
O14 Ba1A 2.714(11) 6
O14 Ba2 2.908(8) 6
O14 Ba1C 3.19(2) 6
O15 P5 1.506(10) .
O15 Ba4C 2.561(13) 2_645
O15 Ba1C 2.729(9) 6
O15 Ba1A 2.852(11) 6
O15 Ba3B 2.94(2) 6
O15 Ba4B 2.973(18) 2_645
O15 Ba3A 3.178(11) 6
O1A P1A 1.465(17) .
O1A Ba1B 3.138(17) .
O2A P1A 1.571(19) .
O3A P1A 1.468(18) .
O1B P1B 1.530(5) .
O1B Ba1A 3.25(3) .
O2B P1B 1.528(5) .
O2B Ba4B 2.66(3) 5_666
O3B P1B 1.46(3) .
O3B Ba4B 2.64(3) 5_666
O1O Ba3A 2.771(8) .
O1O Ba2 2.805(7) 1_565
O1O Ba3B 2.876(17) .
P3 Ba3B 3.309(8) 2_656
P3 Ba2 3.363(2) 2_666
P3 Ba3A 3.383(6) 2_656
P3 Ba4B 3.762(7) 6_566
P4 Ba3A 3.583(6) .
P4 Ba3B 3.639(9) .
P4 Ba1A 3.739(5) .
P5 Ba1A 3.319(4) 6
P5 Ba2 3.438(3) 6
P5 Ba3B 3.446(13) 6
P5 Ba1C 3.518(11) 6
P5 Ba3A 3.557(6) 6
P5 Ba1B 3.573(5) 6
P1A C1A 1.80(2) .
P1B C1B 1.85(2) .
P1B Ba4B 3.138(19) 5_666
C6A C1A 1.367(16) .
C6A C5A 1.374(16) .
C6A H6A 0.9500 .
C4A C3A 1.377(14) .
C4A C5A 1.385(15) .
C1A C2A 1.373(15) .
C5A H5A 0.9500 .
C3A C2A 1.364(14) .
C3A H3A 0.9500 .
C2A H2A 0.9500 .
C3B C2B 1.372(14) .
C3B C4B 1.378(14) .
C3B H3B 0.9500 .
C2B C1B 1.386(14) .
C2B H2B 0.9500 .
C4B C5B 1.389(15) .
C6B C1B 1.381(15) .
C6B C5B 1.382(15) .
C6B H6B 0.9500 .
C5B H5B 0.9500 .
Ba4A O14 2.598(11) 2_655
Ba4A O18A 2.730(18) .
Ba4A O5A 2.780(10) .
Ba4A O9 2.798(9) 6_565
Ba4A O4A 3.267(14) .
Ba4A C21A 3.382(10) 6_565
Ba4A P2A 3.602(7) .
Ba4A Ba1B 3.614(7) 5_656
Ba4A P6A 3.769(8) .
Ba4A Ba2 4.054(3) 5_656
Ba4A Ba3B 4.68(2) 5_666
Ba4B O9 2.521(9) 6_565
Ba4B O3B 2.64(3) 5_666
Ba4B O2B 2.66(3) 5_666
Ba4B O18B 2.68(2) .
Ba4B O15 2.973(18) 2_665
Ba4B O5B 2.98(4) .
Ba4B O4B 3.07(3) .
Ba4B P1B 3.138(19) 5_666
Ba4B C21B 3.147(19) 6_565
Ba4B P2B 3.632(17) .
Ba4B P3 3.762(7) 6_565
Ba4B Ba2 4.244(12) 5_656
Ba4C O15 2.561(13) 2_665
Ba4C O9 2.805(12) 6_565
Ba4C Ba1C 3.60(2) 5_666
Ba4C Ba2 4.674(11) 5_656
Ba1B O17A 2.26(2) 5_656
Ba1B O18A 2.283(19) 5_656
Ba1B O5A 2.533(11) 5_656
Ba1B O14 2.617(8) 6_556
Ba1B P6A 2.743(10) 5_656
Ba1B P5 3.573(5) 6_556
Ba1B Ba4A 3.614(7) 5_656
Ba1A O14 2.714(11) 6_556
Ba1A O4B 2.72(3) 5_666
Ba1A O15 2.852(11) 6_556
Ba1A P5 3.319(4) 6_556
Ba1A Ba3A 4.388(8) .
Ba1A Ba4B 4.69(2) 5_666
Ba1C O15 2.730(9) 6_556
Ba1C O14 3.19(2) 6_556
Ba1C P5 3.518(11) 6_556
Ba1C Ba4C 3.60(2) 5_666
Ba3B O9 2.632(13) 2_656
Ba3B O13 2.803(11) 6_556
Ba3B O7 2.815(12) 2_656
Ba3B O6A 2.859(14) 5_666
Ba3B O8 2.89(2) 3_545
Ba3B O4A 2.90(2) 5_666
Ba3B O15 2.94(2) 6_556
Ba3B P3 3.309(8) 2_656
Ba3B P5 3.446(13) 6_556
Ba3A O8 2.557(12) 3_545
Ba3A O6B 2.68(4) 5_666
Ba3A O7 2.747(8) 2_656
Ba3A O13 2.773(9) 6_556
Ba3A O9 2.836(10) 2_656
Ba3A O4B 3.18(4) 5_666
Ba3A O15 3.177(11) 6_556
Ba3A P2B 3.375(16) 5_666
Ba3A P3 3.382(6) 2_656
Ba3A P5 3.557(6) 6_556
C47A C43A 1.3900 .
C47A C48A 1.3900 .
C43A C45A 1.3900 .
C45A C44A 1.3900 .
C45A H45A 0.9500 .
C44A C46A 1.3900 .
C44A H44A 0.9500 .
C46A C48A 1.3900 .
C46A P6A 1.775(13) .
C48A H48A 0.9500 .
C44B C45B 1.3900 .
C44B C48B 1.3901 .
C45B C43B 1.3900 .
C45B H45B 0.9500 .
C43B C46B 1.3900 .
C43B H43B 0.9500 .
C46B C47B 1.3900 .
C46B P6B 1.830(18) .
C47B C48B 1.3900 .
C47B H47B 0.9500 .
C48B H48B 0.9500 .
O16A P6A 1.529(8) .
O17A P6A 1.533(8) .
O17A Ba1B 2.26(2) 5_656
O18A P6A 1.510(8) .
O18A Ba1B 2.283(19) 5_656
P6A Ba1B 2.743(10) 5_656
P6B O18B 1.521(8) .
P6B O17B 1.522(8) .
P6B O16B 1.541(8) .
C15A C18A 1.3900 .
C15A C16A 1.3900 .
C15A H15A 0.9500 .
C18A C14A 1.3900 .
C18A H18A 0.9500 .
C14A C17A 1.3900 .
C17A C13A 1.3900 .
C17A H17A 0.9500 .
C13A C16A 1.3900 .
C13A H13A 0.9500 .
C16A P2A 1.791(7) .
C16B C13B 1.3900 .
C16B C17B 1.3900 .
C16B P2B 1.761(19) .
C13B C15B 1.3900 .
C13B H13B 0.9500 .
C15B C14B 1.3900 .
C15B H15B 0.9500 .
C14B C18B 1.3900 .
C18B C17B 1.3900 .
C18B H18B 0.9500 .
C17B H17B 0.9500 .
O6A P2A 1.511(9) .
O6A Ba3B 2.859(14) 5_666
O6A Ba2 2.970(10) 5_656
O5A P2A 1.500(10) .
O5A Ba1B 2.533(11) 5_656
O5A Ba2 3.043(10) 5_656
O4A P2A 1.532(11) .
O4A Ba3B 2.90(2) 5_666
P2A Ba3B 3.492(16) 5_666
P2A Ba2 3.555(5) 5_656
P2B O5B 1.524(19) .
P2B O4B 1.526(19) .
P2B O6B 1.530(18) .
P2B Ba3A 3.375(16) 5_666
O4B Ba1A 2.72(3) 5_666
O4B Ba3A 3.18(4) 5_666
O6B Ba3A 2.68(4) 5_666
O5B Ba2 2.94(3) 5_656
O19 H19W 0.8537 .
O19 H19Q 0.8601 .

loop_
_platon_squeeze_void_nr
_platon_squeeze_void_average_x
_platon_squeeze_void_average_y
_platon_squeeze_void_average_z
_platon_squeeze_void_volume
_platon_squeeze_void_count_electrons
_platon_squeeze_void_content
1 -0.000 -0.000 -0.000 183 55 ' '
2 0.250 0.183 -0.000 255 83 ' '
3 0.500 0.500 -0.000 183 55 ' '
4 0.750 0.683 -0.000 255 83 ' '
5 0.500 0.100 0.250 199 54 ' '
6 1.000 0.600 0.250 199 54 ' '
7 0.250 0.607 0.500 255 83 ' '
8 0.750 0.107 0.500 255 83 ' '
9 0.500 0.500 0.500 183 55 ' '
10 1.000 -0.000 0.500 183 55 ' '
11 0.500 0.900 0.750 199 56 ' '
12 1.000 0.400 0.750 199 56 ' '
